data_4518176
loop_
_publ_author_name
'Dodge, Henry M.'
'Kita, Matthew R.'
'Chen, Chun-Hsing'
'Miller, Alexander J. M.'

_publ_section_title
;
 Identifying and Evading Olefin Isomerization Catalyst Deactivation
 Pathways Resulting from Ion-Tunable Hemilability
;
_journal_name_full 'ACS Catalysis'
_journal_page_first 13019
_journal_page_last 13030
_journal_paper_doi 10.1021/acscatal.0c03784
_journal_year 2020
_chemical_absolute_configuration ad
_chemical_formula_moiety 'C97 H72 B2 F48.00 Ir1.00 Li1.00 N1.00 O5.00 P1.00'
_chemical_formula_sum 'C97 H72 B2 F48 Ir Li N O5 P'
_chemical_formula_weight 2495.31
_space_group_IT_number 1
_space_group_name_Hall 'P 1'
_space_group_name_H-M_alt 'P 1'
_symmetry_cell_setting triclinic
_symmetry_space_group_name_H-M 'P 1'
_atom_sites_solution_hydrogens difmap
_atom_sites_solution_primary direct
_audit_creation_date 2020-03-21
_audit_creation_method CRYSTALS_ver_14.61_build_6236
_cell_angle_alpha 80.1550(10)
_cell_angle_beta 89.5040(10)
_cell_angle_gamma 66.4130(10)
_cell_formula_units_Z 1
_cell_length_a 12.8158(2)
_cell_length_b 12.8715(2)
_cell_length_c 17.2525(3)
_cell_measurement_reflns_used 9916
_cell_measurement_temperature 150
_cell_measurement_theta_max 69
_cell_measurement_theta_min 4
_cell_volume 2564.14(8)
_computing_cell_refinement 'Apex2 (Bruker AXS, 2006)'
_computing_data_collection 'Apex2 (Bruker AXS, 2006)'
_computing_data_reduction 'Apex2 (Bruker AXS, 2006)'
_computing_molecular_graphics 'CAMERON (Watkin et al., 1996)'
_computing_publication_material 'CRYSTALS (Betteridge et al., 2003)'
_computing_structure_refinement 'CRYSTALS (Betteridge et al., 2003)'
_computing_structure_solution 'SHELXS 86 (Sheldrick, 1986)'
_diffrn_ambient_temperature 150
_diffrn_measured_fraction_theta_full 0.995
_diffrn_measured_fraction_theta_max 0.975
_diffrn_measurement_device Area
_diffrn_measurement_device_type 'Bruker Kappa Apex2'
_diffrn_measurement_method '\f & \w scans'
_diffrn_radiation_monochromator graphite
_diffrn_radiation_type 'Cu K\a'
_diffrn_radiation_wavelength 1.54180
_diffrn_reflns_av_R_equivalents 0.041
_diffrn_reflns_limit_h_max 15
_diffrn_reflns_limit_h_min -15
_diffrn_reflns_limit_k_max 15
_diffrn_reflns_limit_k_min -15
_diffrn_reflns_limit_l_max 19
_diffrn_reflns_limit_l_min -20
_diffrn_reflns_number 54166
_diffrn_reflns_theta_full 25.606
_diffrn_reflns_theta_max 69.205
_diffrn_reflns_theta_min 3.772
_diffrn_standards_number 0
_exptl_absorpt_coefficient_mu 3.929
_exptl_absorpt_correction_T_max 0.82
_exptl_absorpt_correction_T_min 0.37
_exptl_absorpt_correction_type multi-scan
_exptl_absorpt_process_details 'SADABS (Siemens, 1996)'
_exptl_crystal_colour yellow
_exptl_crystal_density_diffrn 1.616
_exptl_crystal_density_method 'not measured'
_exptl_crystal_description 'plate fragment'
_exptl_crystal_F_000 1238
_exptl_crystal_size_max 0.300
_exptl_crystal_size_mid 0.250
_exptl_crystal_size_min 0.050
_refine_diff_density_max 4.03
_refine_diff_density_min -0.86
_refine_ls_abs_structure_details 'Flack (1983), 6667 Friedel-pairs'
_refine_ls_abs_structure_Flack 0.454(9)
_refine_ls_extinction_method None
_refine_ls_goodness_of_fit_ref 1.1545
_refine_ls_hydrogen_treatment constr
_refine_ls_matrix_type full
_refine_ls_number_parameters 1753
_refine_ls_number_reflns 16454
_refine_ls_number_restraints 878
_refine_ls_R_factor_all 0.0869
_refine_ls_R_factor_gt 0.0865
_refine_ls_shift/su_max 0.0246485
_refine_ls_shift/su_mean 0.0022195
_refine_ls_structure_factor_coef Fsqd
_refine_ls_weighting_details
;
 Method= Modified Sheldrick 
 w=1/[\s^2^(F^2^) + ( 0.20P)^2^ + 0.00P] 
 ,where P=(max(Fo^2^,0) + 2Fc^2^)/3 
;
_refine_ls_weighting_scheme calc
_refine_ls_wR_factor_all 0.2306
_refine_ls_wR_factor_gt 0.2298
_refine_ls_wR_factor_ref 0.2306
_reflns_limit_h_max 15
_reflns_limit_h_min -15
_reflns_limit_k_max 15
_reflns_limit_k_min -15
_reflns_limit_l_max 19
_reflns_limit_l_min -20
_reflns_number_gt 16327
_reflns_number_total 16499
_reflns_threshold_expression I>2.0\s(I)
_oxford_diffrn_Wilson_B_factor 2.56
_oxford_diffrn_Wilson_scale 184.41
_oxford_refine_ls_r_factor_ref 0.0869
_oxford_refine_ls_scale 0.09401(7)
_oxford_reflns_number_all 16454
_oxford_reflns_threshold_expression_ref I>-3.0\s(I)
_oxford_structure_analysis_title '19028_0m_a.res in P1'
_cod_data_source_file cs0c03784_si_003.cif
_cod_data_source_block 19028
_cod_original_sg_symbol_H-M 'P 1 '
_cod_original_formula_sum 'C97 H72 B2 F48.00 Ir1.00 Li1.00 N1.00 O5.00 P1.00'
_cod_database_code 4518176

loop_
_symmetry_equiv_pos_as_xyz
x,y,z

loop_
_atom_site_label
_atom_site_type_symbol
_atom_site_fract_x
_atom_site_fract_y
_atom_site_fract_z
_atom_site_U_iso_or_equiv
_atom_site_occupancy
_atom_site_adp_type
_atom_site_refinement_flags_posn
_atom_site_refinement_flags_adp
_atom_site_refinement_flags_occupancy
_atom_site_disorder_assembly
_atom_site_disorder_group
_atom_site_attached_hydrogens
Ir1 Ir 1.00403(13) 0.30500(14) -0.03101(10) 0.0301 0.783(2) Uani D . P 1 2 .
Ir101 Ir 1.23304(18) -0.08901(19) 0.33073(14) 0.0310 0.217(2) Uani D . P 1 1 .
P1 P 1.0676(2) 0.1140(3) -0.0096(2) 0.0289 0.783(2) Uani D . P 1 2 .
P101 P 1.1670(7) 0.1012(7) 0.3103(6) 0.0277 0.217(2) Uani D . P 1 1 .
F1 F 0.2177(5) 0.5573(7) 0.2194(4) 0.0675 1.0000 Uani D U . . . .
F2 F 0.2585(7) 0.6915(7) 0.1601(6) 0.0973 1.0000 Uani D U . . . .
F3 F 0.2714(6) 0.5543(8) 0.1039(4) 0.0919 1.0000 Uani D U . . . .
F4 F 0.7856(6) 0.4544(8) 0.1564(5) 0.0906 1.0000 Uani D . . . . .
F5 F 0.6741(6) 0.4897(7) 0.0579(5) 0.0962 1.0000 Uani D . . . . .
F6 F 0.7589(6) 0.3195(6) 0.1217(5) 0.0771 1.0000 Uani D U . . . .
F7 F 0.1405(5) 0.4481(7) 0.4519(4) 0.0805 1.0000 Uani D . . . . .
F8 F 0.1206(6) 0.4663(7) 0.5718(5) 0.0852 1.0000 Uani D . . . . .
F9 F 0.2259(6) 0.3031(7) 0.5439(5) 0.0835 1.0000 Uani D . . . . .
F10 F 0.4587(9) 0.5622(8) 0.6905(5) 0.1051 1.0000 Uani D U . . . .
F11 F 0.3260(7) 0.7063(7) 0.6237(6) 0.0995 1.0000 Uani D U . . . .
F12 F 0.4944(8) 0.6621(8) 0.5936(6) 0.0985 1.0000 Uani D U . . . .
F13 F 0.6468(6) -0.0706(7) 0.2849(5) 0.0794 1.0000 Uani D . . . . .
F14 F 0.8196(6) -0.1176(5) 0.3212(4) 0.0682 1.0000 Uani D U . . . .
F15 F 0.7324(7) 0.0371(5) 0.2390(4) 0.0754 1.0000 Uani D U . . . .
F16 F 0.7317(7) -0.0624(6) 0.6292(4) 0.0753 1.0000 Uani D U . . . .
F17 F 0.6143(7) -0.1203(6) 0.5831(4) 0.0843 1.0000 Uani D U . . . .
F18 F 0.5536(6) 0.0364(5) 0.6258(4) 0.0674 1.0000 Uani D . . . . .
F19 F 0.7128(6) 0.6983(6) 0.4114(5) 0.0741 1.0000 Uani D U . . . .
F20 F 0.8407(7) 0.6147(6) 0.3398(4) 0.0822 1.0000 Uani D U . . . .
F21 F 0.8869(5) 0.6262(5) 0.4527(4) 0.0558 1.0000 Uani D U . . . .
F22 F 0.9131(8) 0.2717(6) 0.6712(4) 0.0869 1.0000 Uani D U . . . .
F23 F 0.9365(5) 0.1329(5) 0.6141(4) 0.0700 1.0000 Uani D . . . . .
F24 F 1.0473(5) 0.2190(6) 0.5965(5) 0.0909 1.0000 Uani D U . . . .
F25 F 0.3026(9) 0.9467(8) -0.3683(5) 0.0769 0.679(16) Uani D U P 1 9 .
F26 F 0.3046(8) 1.0805(6) -0.3150(6) 0.0551 0.679(16) Uani D U P 1 9 .
F27 F 0.1848(7) 1.0098(9) -0.2831(6) 0.0709 0.679(16) Uani D U P 1 9 .
F28 F 0.385(3) 0.5628(17) -0.1672(9) 0.0390 0.22(4) Uani D U P 1 3 .
F29 F 0.372(3) 0.6068(10) -0.0539(15) 0.0431 0.22(4) Uani D U P 1 3 .
F30 F 0.5341(10) 0.5181(11) -0.093(2) 0.0519 0.22(4) Uani D U P 1 3 .
F31 F 0.5256(8) 1.2872(10) -0.3223(6) 0.1021 0.80(2) Uani D U P 1 11 .
F32 F 0.6476(12) 1.3299(7) -0.2707(5) 0.0856 0.80(2) Uani D U P 1 11 .
F33 F 0.7019(9) 1.1780(6) -0.3187(5) 0.0662 0.80(2) Uani D U P 1 11 .
F34 F 0.4081(9) 1.2993(13) -0.0062(7) 0.0710 0.45(2) Uani D U P 1 7 .
F35 F 0.5354(15) 1.1602(8) 0.0696(6) 0.0760 0.45(2) Uani D U P 1 7 .
F36 F 0.5704(12) 1.3002(13) 0.0115(8) 0.0552 0.45(2) Uani D U P 1 7 .
F37 F 0.4876(7) 0.8891(7) 0.1874(6) 0.0687 1.0000 Uani . . . . . .
F38 F 0.4436(6) 0.7715(9) 0.1365(5) 0.0691 1.0000 Uani . . . . . .
F39 F 0.5627(7) 0.7114(9) 0.2359(5) 0.0827 1.0000 Uani . . . . . .
F40 F 0.9708(9) 0.6088(12) 0.1923(6) 0.1006 0.601(13) Uani D U P 1 14 .
F41 F 1.0181(6) 0.6497(10) 0.0774(5) 0.0558 0.601(13) Uani D U P 1 14 .
F42 F 0.9609(8) 0.7750(10) 0.1488(8) 0.0933 0.601(13) Uani D U P 1 14 .
F43 F 0.7531(7) 0.5424(8) -0.2938(5) 0.0511 0.856(19) Uani D . P 1 6 .
F44 F 0.7730(10) 0.6561(6) -0.3908(4) 0.0674 0.856(19) Uani D U P 1 6 .
F45 F 0.9180(5) 0.5116(7) -0.3326(6) 0.0541 0.856(19) Uani D U P 1 6 .
F46 F 1.1319(6) 0.7198(9) -0.2561(6) 0.0749 1.0000 Uani . . . . . .
F47 F 1.0984(7) 0.7522(10) -0.1408(6) 0.0822 1.0000 Uani . . . . . .
F48 F 1.0298(7) 0.8900(8) -0.2385(7) 0.0788 1.0000 Uani . . . . . .
F125 F 0.2501(16) 1.0873(9) -0.2841(8) 0.0755 0.321(16) Uani D U P 1 10 .
F126 F 0.2026(11) 0.9600(12) -0.3119(10) 0.0539 0.321(16) Uani D U P 1 10 .
F127 F 0.3375(9) 0.9902(15) -0.3688(7) 0.0707 0.321(16) Uani D U P 1 10 .
F128 F 0.3504(11) 0.5830(8) -0.1522(7) 0.0447 0.78(4) Uani D U P 1 4 .
F129 F 0.4124(17) 0.5924(9) -0.0416(5) 0.0590 0.78(4) Uani D U P 1 4 .
F130 F 0.5299(7) 0.5111(5) -0.1202(11) 0.0576 0.78(4) Uani D U P 1 4 .
F131 F 0.702(3) 1.283(3) -0.2751(8) 0.0858 0.20(2) Uani D U P 1 12 .
F132 F 0.650(4) 1.1782(13) -0.3328(8) 0.1021 0.20(2) Uani D U P 1 12 .
F133 F 0.5268(15) 1.332(2) -0.3036(13) 0.1042 0.20(2) Uani D U P 1 12 .
F134 F 0.5984(9) 1.2462(13) 0.0376(7) 0.0830 0.55(2) Uani D U P 1 8 .
F135 F 0.4356(10) 1.3354(8) -0.0189(5) 0.0605 0.55(2) Uani D U P 1 8 .
F136 F 0.4787(14) 1.1735(9) 0.0578(7) 0.0829 0.55(2) Uani D U P 1 8 .
F140 F 0.9914(9) 0.7582(13) 0.0924(9) 0.0799 0.399(13) Uani D U P 1 13 .
F141 F 0.9506(8) 0.6910(16) 0.2031(7) 0.0766 0.399(13) Uani D U P 1 13 .
F142 F 1.0099(9) 0.5863(11) 0.1179(10) 0.0908 0.399(13) Uani D U P 1 13 .
F143 F 0.837(4) 0.632(3) -0.3960(8) 0.0602 0.144(19) Uani D U P 1 5 .
F144 F 0.895(3) 0.4881(13) -0.3049(18) 0.0542 0.144(19) Uani D U P 1 5 .
F145 F 0.7187(15) 0.597(3) -0.324(2) 0.0593 0.144(19) Uani D U P 1 5 .
O1 O 1.1244(6) 0.0689(5) 0.0798(4) 0.0333 0.783(2) Uani D . P 1 2 .
O2 O 1.3395(5) -0.1058(6) 0.4073(7) 0.0589 0.783(2) Uani D U P 1 2 .
O3 O 1.2102(6) -0.1584(7) 0.3220(5) 0.0564 0.783(2) Uani D . P 1 2 .
O4 O 1.0474(6) 0.0361(7) 0.2575(7) 0.0627 0.783(2) Uani D . P 1 2 .
O5 O 1.0731(7) 0.1370(8) 0.3753(6) 0.0565 0.783(2) Uani D U P 1 2 .
O101 O 1.1099(19) 0.1462(11) 0.2183(12) 0.032(5) 0.217(2) Uiso D . P 1 1 .
O102 O 0.899(2) 0.315(2) -0.111(2) 0.051(8) 0.217(2) Uiso D . P 1 1 .
O103 O 1.036(2) 0.360(2) -0.026(2) 0.053(8) 0.217(2) Uiso D . P 1 1 .
O104 O 1.186(2) 0.180(2) 0.042(2) 0.064(7) 0.217(2) Uiso D . P 1 1 .
O105 O 1.158(3) 0.078(3) -0.079(3) 0.067(11) 0.217(2) Uiso D . P 1 1 .
N1 N 1.2932(8) 0.1185(9) 0.3409(6) 0.0481 0.783(2) Uani D . P 1 2 .
N101 N 0.938(3) 0.097(3) -0.0424(19) 0.049(11) 0.217(2) Uiso D . P 1 1 .
C1 C 0.9363(7) 0.3537(9) -0.1616(6) 0.0431 0.783(2) Uani D . P 1 2 .
C2 C 0.8556(6) 0.4213(10) -0.1149(8) 0.0472 0.783(2) Uani D . P 1 2 .
C3 C 0.8790(6) 0.4905(8) -0.0729(6) 0.0428 0.783(2) Uani D . P 1 2 .
C4 C 0.9874(7) 0.4942(9) -0.0705(6) 0.0434 0.783(2) Uani D . P 1 2 .
C5 C 1.0701(6) 0.4331(7) -0.1222(5) 0.0404 0.783(2) Uani D . P 1 2 .
C6 C 1.1759(8) 0.4455(10) -0.1288(7) 0.0522 0.783(2) Uani D . P 1 2 .
C7 C 1.2524(7) 0.3905(10) -0.1812(7) 0.0499 0.783(2) Uani D U P 1 2 .
C8 C 1.2266(8) 0.3207(11) -0.2274(7) 0.0526 0.783(2) Uani D . P 1 2 .
C9 C 1.1239(7) 0.3082(9) -0.2213(6) 0.0366 0.783(2) Uani D U P 1 2 .
C10 C 1.0445(6) 0.3651(8) -0.1679(5) 0.0396 0.783(2) Uani D . P 1 2 .
C11 C 1.1155(8) 0.2602(4) 0.0642(5) 0.0315 0.783(2) Uani D U P 1 2 .
C12 C 1.1575(7) 0.1471(5) 0.1071(4) 0.0329 0.783(2) Uani D U P 1 2 .
C13 C 1.2362(8) 0.1056(5) 0.1726(5) 0.0344 0.783(2) Uani D . P 1 2 .
C14 C 1.2736(8) 0.1812(7) 0.1972(5) 0.0395 0.783(2) Uani D . P 1 2 .
C15 C 1.2354(11) 0.2961(7) 0.1572(7) 0.0492 0.783(2) Uani D U P 1 2 .
C16 C 1.1589(11) 0.3325(6) 0.0943(7) 0.0462 0.783(2) Uani D U P 1 2 .
C17 C 1.3525(11) 0.1398(16) 0.2720(10) 0.0474 0.783(2) Uani . . P 1 2 .
C18 C 1.3763(9) 0.0597(6) 0.4102(8) 0.0617 0.783(2) Uani D . P 1 2 .
C19 C 1.4315(6) -0.0684(7) 0.4128(12) 0.0682 0.783(2) Uani D . P 1 2 .
C20 C 1.3827(6) -0.2265(6) 0.4009(7) 0.0655 0.783(2) Uani D U P 1 2 .
C21 C 1.2804(8) -0.2507(7) 0.3843(7) 0.0672 0.783(2) Uani D . P 1 2 .
C22 C 1.0997(6) -0.1615(8) 0.3103(7) 0.0654 0.783(2) Uani D . P 1 2 .
C23 C 1.0378(7) -0.0669(6) 0.2417(6) 0.0637 0.783(2) Uani D . P 1 2 .
C24 C 0.9458(6) 0.1090(10) 0.2909(8) 0.0717 0.783(2) Uani D . P 1 2 .
C25 C 0.9744(8) 0.1989(7) 0.3198(7) 0.0593 0.783(2) Uani D U P 1 2 .
C26 C 1.1092(9) 0.2155(12) 0.4069(6) 0.0599 0.783(2) Uani D . P 1 2 .
C27 C 1.2036(7) 0.2258(8) 0.3581(8) 0.0590 0.783(2) Uani D . P 1 2 .
C28 C 1.1849(6) 0.0407(6) -0.0663(4) 0.0379 0.783(2) Uani D . P 1 2 .
C29 C 1.2835(7) 0.0760(9) -0.0585(8) 0.0419 0.783(2) Uani D . P 1 2 .
C30 C 1.2278(9) -0.0896(8) -0.0438(10) 0.0567 0.783(2) Uani D . P 1 2 .
C31 C 0.9664(6) 0.0488(6) -0.0113(6) 0.0442 0.783(2) Uani D . P 1 2 .
C32 C 0.9120(11) 0.0701(15) -0.0933(8) 0.0768 0.783(2) Uani D . P 1 2 .
C33 C 0.8736(9) 0.0903(12) 0.0456(8) 0.0529 0.783(2) Uani D . P 1 2 .
C101 C 1.3059(12) -0.1398(12) 0.4633(9) 0.038(8) 0.217(2) Uiso D . P 1 1 .
C102 C 1.3796(11) -0.1957(14) 0.4084(11) 0.048(12) 0.217(2) Uiso D . P 1 1 .
C103 C 1.3526(13) -0.2596(13) 0.3635(9) 0.035(6) 0.217(2) Uiso D . P 1 1 .
C104 C 1.2486(14) -0.2723(10) 0.3682(7) 0.029(4) 0.217(2) Uiso D . P 1 1 .
C105 C 1.1700(11) -0.2167(9) 0.4243(7) 0.025(5) 0.217(2) Uiso D . P 1 1 .
C106 C 1.0636(12) -0.2277(10) 0.4313(8) 0.029(5) 0.217(2) Uiso D . P 1 1 .
C107 C 0.9890(10) -0.1739(12) 0.4851(9) 0.025(5) 0.217(2) Uiso D . P 1 1 .
C108 C 1.0177(12) -0.1074(11) 0.5328(8) 0.037(8) 0.217(2) Uiso D . P 1 1 .
C109 C 1.1210(13) -0.0967(9) 0.5266(7) 0.018(3) 0.217(2) Uiso D . P 1 1 .
C110 C 1.1992(12) -0.1533(14) 0.4721(9) 0.031(7) 0.217(2) Uiso D . P 1 1 .
C111 C 1.1253(17) -0.0471(9) 0.2333(9) 0.029(7) 0.217(2) Uiso D . P 1 1 .
C112 C 1.0744(15) 0.0684(12) 0.1938(9) 0.027(7) 0.217(2) Uiso D . P 1 1 .
C113 C 0.998(3) 0.1078(17) 0.1270(17) 0.046(10) 0.217(2) Uiso D . P 1 1 .
C114 C 0.966(3) 0.030(2) 0.1009(18) 0.058(11) 0.217(2) Uiso D . P 1 1 .
C115 C 1.006(2) -0.0852(19) 0.1413(15) 0.037(8) 0.217(2) Uiso D . P 1 1 .
C116 C 1.085(3) -0.1211(16) 0.2028(19) 0.057(14) 0.217(2) Uiso D . P 1 1 .
C117 C 0.889(4) 0.056(6) 0.0259(16) 0.060(11) 0.217(2) Uiso D . P 1 1 .
C118 C 0.864(3) 0.150(2) -0.116(3) 0.057(9) 0.217(2) Uiso D . P 1 1 .
C119 C 0.808(2) 0.276(3) -0.112(4) 0.056(9) 0.217(2) Uiso D . P 1 1 .
C120 C 0.856(2) 0.433(2) -0.097(3) 0.12(5) 0.217(2) Uiso D . P 1 1 .
C121 C 0.959(3) 0.457(2) -0.083(2) 0.055(13) 0.217(2) Uiso D . P 1 1 .
C122 C 1.132(3) 0.381(3) 0.000(3) 0.059(13) 0.217(2) Uiso D . P 1 1 .
C123 C 1.199(3) 0.279(2) 0.0631(19) 0.067(7) 0.217(2) Uiso D . P 1 1 .
C124 C 1.284(2) 0.112(3) 0.003(3) 0.066(7) 0.217(2) Uiso D . P 1 1 .
C125 C 1.256(3) 0.020(2) -0.023(2) 0.066(8) 0.217(2) Uiso D . P 1 1 .
C126 C 1.121(3) -0.003(4) -0.106(2) 0.068(11) 0.217(2) Uiso D . P 1 1 .
C127 C 1.031(2) -0.014(2) -0.052(2) 0.038(8) 0.217(2) Uiso D . P 1 1 .
C128 C 1.0475(14) 0.1746(16) 0.3651(11) 0.031(10) 0.217(2) Uiso D . P 1 1 .
C129 C 0.9501(18) 0.139(3) 0.356(3) 0.047(10) 0.217(2) Uiso D . P 1 1 .
C130 C 1.004(2) 0.3050(15) 0.342(2) 0.028(7) 0.217(2) Uiso D . P 1 1 .
C131 C 1.266(2) 0.169(3) 0.3098(18) 0.041(10) 0.217(2) Uiso D . P 1 1 .
C132 C 1.320(4) 0.152(5) 0.392(2) 0.053(12) 0.217(2) Uiso D . P 1 1 .
C133 C 1.359(5) 0.127(8) 0.254(3) 0.066(9) 0.217(2) Uiso D . P 1 1 .
C201 C 0.5504(6) 0.4154(6) 0.3180(4) 0.0197 1.0000 Uani . . . . . .
C202 C 0.4385(6) 0.4690(7) 0.2856(5) 0.0301 1.0000 Uani . . . . . .
C203 C 0.4124(6) 0.5104(7) 0.2046(5) 0.0404 1.0000 Uani D . . . . .
C204 C 0.4961(7) 0.4962(8) 0.1517(6) 0.0351 1.0000 Uani . . . . . .
C205 C 0.6092(5) 0.4455(6) 0.1817(4) 0.0273 1.0000 Uani D . . . . .
C206 C 0.6351(6) 0.4052(6) 0.2636(5) 0.0221 1.0000 Uani . . . . . .
C207 C 0.2905(4) 0.5760(5) 0.1721(3) 0.0689 1.0000 Uani D U . . . .
C208 C 0.7056(4) 0.4268(4) 0.1291(3) 0.0399 1.0000 Uani D U . . . .
C209 C 0.4855(6) 0.4163(6) 0.4666(5) 0.0224 1.0000 Uani . . . . . .
C210 C 0.3856(7) 0.3956(8) 0.4721(6) 0.0292 1.0000 Uani . . . . . .
C211 C 0.2991(6) 0.4466(7) 0.5207(5) 0.0387 1.0000 Uani D U . . . .
C212 C 0.3090(8) 0.5201(9) 0.5687(6) 0.0355 1.0000 Uani . . . . . .
C213 C 0.4052(7) 0.5419(6) 0.5654(5) 0.0359 1.0000 Uani D U . . . .
C214 C 0.4920(7) 0.4917(6) 0.5163(5) 0.0270 1.0000 Uani . . . . . .
C215 C 0.1981(4) 0.4154(5) 0.5209(3) 0.0533 1.0000 Uani D U . . . .
C216 C 0.4194(5) 0.6178(5) 0.6188(3) 0.0602 1.0000 Uani D U . . . .
C217 C 0.6142(6) 0.2187(6) 0.4218(5) 0.0201 1.0000 Uani . . . . . .
C218 C 0.6504(6) 0.1554(7) 0.3597(5) 0.0240 1.0000 Uani . . . . . .
C219 C 0.6808(6) 0.0385(6) 0.3705(5) 0.0330 1.0000 Uani D . . . . .
C220 C 0.6762(9) -0.0238(7) 0.4431(6) 0.0396 1.0000 Uani . . . . . .
C221 C 0.6399(7) 0.0353(6) 0.5034(4) 0.0371 1.0000 Uani D . . . . .
C222 C 0.6085(7) 0.1537(7) 0.4933(5) 0.0274 1.0000 Uani . . . . . .
C223 C 0.7180(4) -0.0262(4) 0.3037(3) 0.0472 1.0000 Uani D . . . . .
C224 C 0.6364(5) -0.0288(4) 0.5846(3) 0.0494 1.0000 Uani D . . . . .
C225 C 0.7000(6) 0.3717(6) 0.4412(4) 0.0189 1.0000 Uani . . . . . .
C226 C 0.7155(6) 0.4722(6) 0.4137(5) 0.0229 1.0000 Uani . . . . . .
C227 C 0.8023(5) 0.4971(6) 0.4454(4) 0.0239 1.0000 Uani D . . . . .
C228 C 0.8751(7) 0.4196(7) 0.5077(6) 0.0276 1.0000 Uani . . . . . .
C229 C 0.8638(5) 0.3168(6) 0.5342(4) 0.0279 1.0000 Uani D . . . . .
C230 C 0.7779(7) 0.2947(7) 0.5023(5) 0.0286 1.0000 Uani . . . . . .
C231 C 0.8100(4) 0.6088(4) 0.4135(3) 0.0463 1.0000 Uani D U . . . .
C232 C 0.9409(4) 0.2345(4) 0.6026(3) 0.0506 1.0000 Uani D U . . . .
C233 C 0.5393(6) 0.8378(6) -0.1431(5) 0.0197 1.0000 Uani . . . . . .
C234 C 0.4612(6) 0.9191(6) -0.2037(4) 0.0203 1.0000 Uani . . . . . .
C235 C 0.3747(6) 0.8943(6) -0.2367(4) 0.0280 1.0000 Uani D . . . . .
C236 C 0.3632(6) 0.7917(7) -0.2097(5) 0.0270 1.0000 Uani . . . . . .
C237 C 0.4389(5) 0.7127(5) -0.1516(4) 0.0248 1.0000 Uani D . . . . .
C238 C 0.5261(6) 0.7344(6) -0.1179(4) 0.0205 1.0000 Uani . . . . . .
C239 C 0.2915(4) 0.9809(4) -0.3004(3) 0.0457 1.0000 Uani D U . . . .
C240 C 0.4338(4) 0.6002(3) -0.1175(3) 0.0359 1.0000 Uani D U . . . .
C241 C 0.6253(6) 0.9922(6) -0.1216(5) 0.0210 1.0000 Uani . . . . . .
C242 C 0.6362(7) 1.0576(6) -0.1915(5) 0.0303 1.0000 Uani . . . . . .
C243 C 0.6115(7) 1.1750(6) -0.1997(4) 0.0409 1.0000 Uani D U . . . .
C244 C 0.5727(9) 1.2324(7) -0.1366(6) 0.0402 1.0000 Uani . . . . . .
C245 C 0.5564(7) 1.1706(6) -0.0659(4) 0.0366 1.0000 Uani D . . . . .
C246 C 0.5844(7) 1.0536(6) -0.0597(6) 0.0275 1.0000 Uani . . . . . .
C247 C 0.6212(5) 1.2408(4) -0.2778(3) 0.0687 1.0000 Uani D U . . . .
C248 C 0.5165(5) 1.2309(5) 0.0019(3) 0.0572 1.0000 Uani D U . . . .
C249 C 0.6854(6) 0.7970(6) -0.0191(5) 0.0229 1.0000 Uani . . . . . .
C250 C 0.6017(6) 0.8033(6) 0.0336(5) 0.0209 1.0000 Uani . . . . . .
C251 C 0.6254(7) 0.7721(6) 0.1151(5) 0.0260 1.0000 Uani . . . . . .
C252 C 0.7359(8) 0.7310(8) 0.1470(5) 0.0359 1.0000 Uani . . . . . .
C253 C 0.8225(6) 0.7236(8) 0.0964(5) 0.0435 1.0000 Uani D U . . . .
C254 C 0.7975(6) 0.7561(8) 0.0143(5) 0.0308 1.0000 Uani . U . . . .
C255 C 0.5305(7) 0.7868(7) 0.1689(5) 0.0318 1.0000 Uani . . . . . .
C256 C 0.9429(5) 0.6877(6) 0.1281(4) 0.0598 1.0000 Uani D U . . . .
C257 C 0.7548(6) 0.7930(6) -0.1697(4) 0.0211 1.0000 Uani . . . . . .
C258 C 0.7489(6) 0.7200(6) -0.2192(5) 0.0250 1.0000 Uani . . . . . .
C259 C 0.8358(6) 0.6681(5) -0.2661(4) 0.0290 1.0000 Uani D . . . . .
C260 C 0.9365(8) 0.6852(9) -0.2644(6) 0.0373 1.0000 Uani . . . . . .
C261 C 0.9452(7) 0.7561(8) -0.2162(6) 0.0376 1.0000 Uani . U . . . .
C262 C 0.8564(7) 0.8099(7) -0.1718(5) 0.0284 1.0000 Uani . . . . . .
C263 C 0.8211(4) 0.5958(4) -0.3213(3) 0.0428 1.0000 Uani D . . . . .
C264 C 1.0507(8) 0.7775(10) -0.2125(8) 0.0485 1.0000 Uani . U . . . .
B1 B 0.5875(6) 0.3557(6) 0.4117(5) 0.0181 1.0000 Uani . . . . . .
B101 B 0.6508(6) 0.8539(6) -0.1125(5) 0.0186 1.0000 Uani . . . . . .
Li1 Li 1.1946(19) 0.003(2) 0.3398(15) 0.0427 0.783(2) Uani . . P 1 2 .
Li101 Li 1.031(9) 0.210(9) -0.041(7) 0.060(8) 0.217(2) Uiso . . P 1 1 .
H1 H 0.9293 0.2855 0.0320 0.0500 0.783(2) Uiso R . P 1 2 .
H11 H 0.9215 0.3005 -0.1869 0.0515 0.783(2) Uiso R . P 1 2 .
H21 H 0.7851 0.4135 -0.1093 0.0559 0.783(2) Uiso R . P 1 2 .
H31 H 0.8250 0.5277 -0.0378 0.0498 0.783(2) Uiso R . P 1 2 .
H41 H 1.0064 0.5334 -0.0346 0.0520 0.783(2) Uiso R . P 1 2 .
H61 H 1.1938 0.4908 -0.0974 0.0610 0.783(2) Uiso R . P 1 2 .
H71 H 1.3221 0.4000 -0.1867 0.0620 0.783(2) Uiso R . P 1 2 .
H81 H 1.2802 0.2825 -0.2624 0.0637 0.783(2) Uiso R . P 1 2 .
H91 H 1.1070 0.2618 -0.2522 0.0435 0.783(2) Uiso R . P 1 2 .
H101 H 1.3116 -0.0713 0.2699 0.0372 0.217(2) Uiso R . P 1 1 .
H131 H 1.2627 0.0276 0.1990 0.0421 0.783(2) Uiso R . P 1 2 .
H151 H 1.2627 0.3477 0.1741 0.0594 0.783(2) Uiso R . P 1 2 .
H161 H 1.1331 0.4107 0.0685 0.0562 0.783(2) Uiso R . P 1 2 .
H171 H 1.3790 0.1973 0.2778 0.0523 0.783(2) Uiso R . P 1 2 .
H172 H 1.4155 0.0706 0.2672 0.0523 0.783(2) Uiso R . P 1 2 .
H181 H 1.4337 0.0891 0.4074 0.0745 0.783(2) Uiso R . P 1 2 .
H182 H 1.3374 0.0742 0.4569 0.0745 0.783(2) Uiso R . P 1 2 .
H191 H 1.4767 -0.1065 0.4608 0.0814 0.783(2) Uiso R . P 1 2 .
H192 H 1.4782 -0.0848 0.3696 0.0814 0.783(2) Uiso R . P 1 2 .
H201 H 1.4229 -0.2735 0.4488 0.0785 0.783(2) Uiso R . P 1 2 .
H202 H 1.4321 -0.2411 0.3589 0.0785 0.783(2) Uiso R . P 1 2 .
H211 H 1.3036 -0.3232 0.3682 0.0829 0.783(2) Uiso R . P 1 2 .
H212 H 1.2388 -0.2509 0.4302 0.0829 0.783(2) Uiso R . P 1 2 .
H221 H 1.0588 -0.1478 0.3563 0.0793 0.783(2) Uiso R . P 1 2 .
H222 H 1.1079 -0.2340 0.2991 0.0793 0.783(2) Uiso R . P 1 2 .
H231 H 1.0722 -0.0862 0.1942 0.0734 0.783(2) Uiso R . P 1 2 .
H232 H 0.9599 -0.0551 0.2373 0.0734 0.783(2) Uiso R . P 1 2 .
H241 H 0.9257 0.0644 0.3333 0.0844 0.783(2) Uiso R . P 1 2 .
H242 H 0.8841 0.1449 0.2518 0.0844 0.783(2) Uiso R . P 1 2 .
H251 H 0.9912 0.2457 0.2770 0.0704 0.783(2) Uiso R . P 1 2 .
H252 H 0.9124 0.2460 0.3458 0.0704 0.783(2) Uiso R . P 1 2 .
H261 H 1.1373 0.1848 0.4603 0.0757 0.783(2) Uiso R . P 1 2 .
H262 H 1.0472 0.2885 0.4037 0.0757 0.783(2) Uiso R . P 1 2 .
H271 H 1.2398 0.2624 0.3848 0.0705 0.783(2) Uiso R . P 1 2 .
H272 H 1.1688 0.2737 0.3090 0.0705 0.783(2) Uiso R . P 1 2 .
H281 H 1.1578 0.0619 -0.1202 0.0464 0.783(2) Uiso R . P 1 2 .
H291 H 1.3433 0.0357 -0.0891 0.0512 0.783(2) Uiso R . P 1 2 .
H292 H 1.3109 0.0579 -0.0048 0.0512 0.783(2) Uiso R . P 1 2 .
H293 H 1.2581 0.1567 -0.0769 0.0512 0.783(2) Uiso R . P 1 2 .
H301 H 1.2892 -0.1248 -0.0749 0.0704 0.783(2) Uiso R . P 1 2 .
H302 H 1.2534 -0.1129 0.0104 0.0704 0.783(2) Uiso R . P 1 2 .
H303 H 1.1677 -0.1125 -0.0528 0.0704 0.783(2) Uiso R . P 1 2 .
H311 H 1.0068 -0.0322 0.0046 0.0535 0.783(2) Uiso R . P 1 2 .
H321 H 0.8595 0.0346 -0.0917 0.0912 0.783(2) Uiso R . P 1 2 .
H322 H 0.9692 0.0385 -0.1281 0.0912 0.783(2) Uiso R . P 1 2 .
H323 H 0.8728 0.1507 -0.1113 0.0912 0.783(2) Uiso R . P 1 2 .
H331 H 0.8222 0.0543 0.0429 0.0667 0.783(2) Uiso R . P 1 2 .
H332 H 0.9075 0.0707 0.0977 0.0667 0.783(2) Uiso R . P 1 2 .
H333 H 0.8332 0.1716 0.0319 0.0667 0.783(2) Uiso R . P 1 2 .
H1011 H 1.3206 -0.0862 0.4882 0.0510 0.217(2) Uiso R . P 1 1 .
H1021 H 1.4484 -0.1851 0.4005 0.0589 0.217(2) Uiso R . P 1 1 .
H1031 H 1.4040 -0.2938 0.3260 0.0437 0.217(2) Uiso R . P 1 1 .
H1041 H 1.2273 -0.3098 0.3323 0.0363 0.217(2) Uiso R . P 1 1 .
H1061 H 1.0438 -0.2709 0.3992 0.0351 0.217(2) Uiso R . P 1 1 .
H1071 H 0.9182 -0.1812 0.4901 0.0310 0.217(2) Uiso R . P 1 1 .
H1081 H 0.9657 -0.0703 0.5690 0.0421 0.217(2) Uiso R . P 1 1 .
H1091 H 1.1399 -0.0525 0.5584 0.0235 0.217(2) Uiso R . P 1 1 .
H1131 H 0.9702 0.1858 0.1006 0.0544 0.217(2) Uiso R . P 1 1 .
H1151 H 0.9771 -0.1368 0.1261 0.0465 0.217(2) Uiso R . P 1 1 .
H1161 H 1.1139 -0.1998 0.2277 0.0559 0.217(2) Uiso R . P 1 1 .
H1171 H 0.8175 0.1158 0.0319 0.0659 0.217(2) Uiso R . P 1 1 .
H1172 H 0.8772 -0.0105 0.0189 0.0659 0.217(2) Uiso R . P 1 1 .
H1181 H 0.9121 0.1390 -0.1592 0.0687 0.217(2) Uiso R . P 1 1 .
H1182 H 0.8100 0.1177 -0.1223 0.0687 0.217(2) Uiso R . P 1 1 .
H1191 H 0.7570 0.3169 -0.1575 0.0674 0.217(2) Uiso R . P 1 1 .
H1192 H 0.7667 0.2846 -0.0662 0.0674 0.217(2) Uiso R . P 1 1 .
H1201 H 0.8068 0.4878 -0.1391 0.1112 0.217(2) Uiso R . P 1 1 .
H1202 H 0.8152 0.4344 -0.0505 0.1112 0.217(2) Uiso R . P 1 1 .
H1211 H 0.9906 0.4712 -0.1312 0.0615 0.217(2) Uiso R . P 1 1 .
H1212 H 0.9372 0.5233 -0.0582 0.0615 0.217(2) Uiso R . P 1 1 .
H1221 H 1.1760 0.3918 -0.0421 0.0800 0.217(2) Uiso R . P 1 1 .
H1222 H 1.1031 0.4473 0.0239 0.0800 0.217(2) Uiso R . P 1 1 .
H1231 H 1.2771 0.2668 0.0622 0.0935 0.217(2) Uiso R . P 1 1 .
H1232 H 1.1738 0.2888 0.1143 0.0935 0.217(2) Uiso R . P 1 1 .
H1241 H 1.3504 0.0801 0.0377 0.0920 0.217(2) Uiso R . P 1 1 .
H1242 H 1.2961 0.1581 -0.0429 0.0920 0.217(2) Uiso R . P 1 1 .
H1251 H 1.3200 -0.0329 -0.0442 0.0916 0.217(2) Uiso R . P 1 1 .
H1252 H 1.2355 -0.0204 0.0220 0.0916 0.217(2) Uiso R . P 1 1 .
H1261 H 1.1822 -0.0768 -0.0999 0.0930 0.217(2) Uiso R . P 1 1 .
H1262 H 1.0909 0.0216 -0.1590 0.0930 0.217(2) Uiso R . P 1 1 .
H1271 H 1.0667 -0.0500 -0.0008 0.0553 0.217(2) Uiso R . P 1 1 .
H1272 H 0.9981 -0.0596 -0.0709 0.0553 0.217(2) Uiso R . P 1 1 .
H1281 H 1.0728 0.1542 0.4193 0.0373 0.217(2) Uiso R . P 1 1 .
H1291 H 0.8889 0.1790 0.3853 0.0536 0.217(2) Uiso R . P 1 1 .
H1292 H 0.9759 0.0582 0.3743 0.0536 0.217(2) Uiso R . P 1 1 .
H1293 H 0.9245 0.1561 0.3016 0.0536 0.217(2) Uiso R . P 1 1 .
H1301 H 0.9415 0.3400 0.3721 0.0365 0.217(2) Uiso R . P 1 1 .
H1302 H 1.0633 0.3288 0.3520 0.0365 0.217(2) Uiso R . P 1 1 .
H1303 H 0.9804 0.3276 0.2876 0.0365 0.217(2) Uiso R . P 1 1 .
H1311 H 1.2289 0.2480 0.2853 0.0437 0.217(2) Uiso R . P 1 1 .
H1321 H 1.3731 0.1867 0.3899 0.0843 0.217(2) Uiso R . P 1 1 .
H1322 H 1.3551 0.0743 0.4180 0.0843 0.217(2) Uiso R . P 1 1 .
H1323 H 1.2561 0.1932 0.4190 0.0843 0.217(2) Uiso R . P 1 1 .
H1331 H 1.4102 0.1631 0.2559 0.0951 0.217(2) Uiso R . P 1 1 .
H1332 H 1.3961 0.0474 0.2760 0.0951 0.217(2) Uiso R . P 1 1 .
H1333 H 1.3346 0.1351 0.2002 0.0951 0.217(2) Uiso R . P 1 1 .
H2021 H 0.3780 0.4779 0.3196 0.0357 1.0000 Uiso R . . . . .
H2041 H 0.4773 0.5202 0.0966 0.0415 1.0000 Uiso R . . . . .
H2061 H 0.7130 0.3698 0.2827 0.0269 1.0000 Uiso R . . . . .
H2101 H 0.3766 0.3450 0.4411 0.0360 1.0000 Uiso R . . . . .
H2121 H 0.2507 0.5535 0.6024 0.0434 1.0000 Uiso R . . . . .
H2141 H 0.5579 0.5082 0.5164 0.0324 1.0000 Uiso R . . . . .
H2181 H 0.6536 0.1954 0.3087 0.0293 1.0000 Uiso R . . . . .
H2201 H 0.6978 -0.1048 0.4509 0.0476 1.0000 Uiso R . . . . .
H2221 H 0.5823 0.1913 0.5369 0.0330 1.0000 Uiso R . . . . .
H2261 H 0.6655 0.5266 0.3716 0.0280 1.0000 Uiso R . . . . .
H2281 H 0.9320 0.4362 0.5313 0.0346 1.0000 Uiso R . . . . .
H2301 H 0.7714 0.2243 0.5226 0.0340 1.0000 Uiso R . . . . .
H2341 H 0.4663 0.9907 -0.2223 0.0247 1.0000 Uiso R . . . . .
H2361 H 0.3039 0.7767 -0.2314 0.0321 1.0000 Uiso R . . . . .
H2381 H 0.5772 0.6780 -0.0772 0.0247 1.0000 Uiso R . . . . .
H2421 H 0.6618 1.0208 -0.2355 0.0371 1.0000 Uiso R . . . . .
H2441 H 0.5578 1.3117 -0.1413 0.0482 1.0000 Uiso R . . . . .
H2461 H 0.5753 1.0123 -0.0108 0.0329 1.0000 Uiso R . . . . .
H2501 H 0.5249 0.8301 0.0134 0.0260 1.0000 Uiso R . . . . .
H2521 H 0.7524 0.7083 0.2025 0.0431 1.0000 Uiso R . . . . .
H2541 H 0.8579 0.7503 -0.0194 0.0370 1.0000 Uiso R . . . . .
H2581 H 0.6821 0.7052 -0.2207 0.0295 1.0000 Uiso R . . . . .
H2601 H 0.9972 0.6488 -0.2957 0.0434 1.0000 Uiso R . . . . .
H2621 H 0.8643 0.8611 -0.1410 0.0338 1.0000 Uiso R . . . . .

loop_
_atom_site_aniso_label
_atom_site_aniso_U_11
_atom_site_aniso_U_22
_atom_site_aniso_U_33
_atom_site_aniso_U_23
_atom_site_aniso_U_13
_atom_site_aniso_U_12
Ir1 0.02611(19) 0.0271(2) 0.0315(2) -0.00775(12) -0.00048(12) -0.00417(13)
Ir101 0.0251(9) 0.0292(12) 0.0327(12) -0.0081(7) -0.0002(6) -0.0039(7)
P1 0.0241(12) 0.0246(11) 0.0346(16) -0.0118(10) -0.0002(10) -0.0036(10)
P101 0.019(4) 0.027(4) 0.038(5) -0.013(4) 0.001(3) -0.007(3)
F1 0.033(3) 0.100(5) 0.060(4) 0.003(3) -0.012(3) -0.023(3)
F2 0.075(4) 0.087(5) 0.099(4) 0.023(4) 0.003(4) -0.017(4)
F3 0.041(3) 0.153(7) 0.059(4) 0.001(4) -0.019(3) -0.024(4)
F4 0.075(5) 0.161(10) 0.081(6) -0.062(6) 0.041(5) -0.080(6)
F5 0.065(5) 0.093(4) 0.074(4) 0.021(4) 0.029(4) 0.012(4)
F6 0.076(5) 0.057(4) 0.090(6) -0.023(4) 0.052(4) -0.015(3)
F7 0.033(3) 0.133(8) 0.086(6) -0.054(6) 0.006(3) -0.032(4)
F8 0.075(5) 0.101(5) 0.086(7) -0.021(3) 0.013(3) -0.041(5)
F9 0.075(5) 0.104(6) 0.110(8) -0.046(6) 0.044(5) -0.067(5)
F10 0.129(6) 0.084(5) 0.092(5) -0.041(4) -0.019(5) -0.022(4)
F11 0.089(6) 0.074(5) 0.132(8) -0.061(5) -0.010(6) -0.013(4)
F12 0.105(6) 0.114(6) 0.104(6) -0.072(5) 0.013(5) -0.052(5)
F13 0.065(5) 0.113(7) 0.088(6) -0.081(6) 0.020(4) -0.040(5)
F14 0.070(4) 0.049(3) 0.074(5) -0.026(3) 0.023(4) -0.008(3)
F15 0.129(6) 0.044(3) 0.050(4) -0.019(3) 0.034(4) -0.029(4)
F16 0.099(6) 0.068(4) 0.043(4) 0.011(3) -0.011(4) -0.025(4)
F17 0.150(7) 0.057(4) 0.057(5) 0.010(3) -0.003(5) -0.061(4)
F18 0.091(5) 0.058(4) 0.047(4) 0.010(3) 0.019(4) -0.032(4)
F19 0.076(4) 0.058(3) 0.091(4) 0.006(3) -0.005(3) -0.037(3)
F20 0.134(7) 0.082(5) 0.050(4) 0.007(3) 0.000(4) -0.071(5)
F21 0.063(3) 0.054(3) 0.067(4) 0.005(3) -0.017(3) -0.046(3)
F22 0.126(6) 0.067(4) 0.043(4) 0.005(3) -0.036(4) -0.018(4)
F23 0.068(4) 0.035(3) 0.092(6) 0.019(3) -0.054(4) -0.017(3)
F24 0.041(3) 0.107(5) 0.102(6) 0.051(5) -0.038(4) -0.034(4)
F25 0.093(5) 0.077(4) 0.046(5) -0.004(4) -0.036(4) -0.021(4)
F26 0.064(5) 0.037(4) 0.056(5) 0.023(4) -0.029(4) -0.024(4)
F27 0.043(4) 0.087(7) 0.061(4) 0.006(4) -0.006(4) -0.012(4)
F28 0.052(7) 0.044(6) 0.037(6) -0.007(5) -0.005(6) -0.035(6)
F29 0.053(10) 0.055(9) 0.037(10) -0.001(8) 0.002(8) -0.041(8)
F30 0.049(8) 0.053(7) 0.065(8) -0.016(6) -0.020(6) -0.030(7)
F31 0.085(4) 0.077(4) 0.075(4) 0.033(4) 0.017(4) 0.021(4)
F32 0.144(8) 0.031(4) 0.088(7) -0.005(4) 0.046(6) -0.045(5)
F33 0.070(4) 0.047(4) 0.062(4) 0.012(3) 0.014(3) -0.013(3)
F34 0.061(6) 0.061(6) 0.068(9) -0.007(6) 0.002(6) -0.004(7)
F35 0.076(6) 0.053(7) 0.065(6) -0.026(6) 0.011(5) 0.015(5)
F36 0.088(8) 0.036(6) 0.050(7) -0.024(5) -0.008(6) -0.028(6)
F37 0.060(4) 0.066(4) 0.095(6) -0.053(4) 0.042(4) -0.026(3)
F38 0.053(4) 0.124(7) 0.061(5) -0.025(4) 0.012(3) -0.064(4)
F39 0.058(4) 0.112(7) 0.034(4) 0.029(4) 0.011(3) -0.005(4)
F40 0.092(6) 0.112(7) 0.072(8) -0.005(5) -0.019(5) -0.019(8)
F41 0.019(3) 0.088(7) 0.051(6) -0.009(5) -0.012(4) -0.013(4)
F42 0.085(6) 0.114(9) 0.092(6) -0.036(5) -0.031(5) -0.043(7)
F43 0.056(5) 0.057(5) 0.059(5) -0.037(5) 0.016(4) -0.032(4)
F44 0.090(8) 0.056(5) 0.042(4) -0.018(4) -0.018(4) -0.010(5)
F45 0.040(4) 0.058(4) 0.069(6) -0.043(4) 0.013(3) -0.013(3)
F46 0.035(3) 0.122(7) 0.095(6) -0.066(5) 0.035(3) -0.043(4)
F47 0.049(4) 0.138(8) 0.086(6) -0.050(6) 0.006(4) -0.053(5)
F48 0.059(4) 0.074(5) 0.125(8) -0.023(5) 0.023(5) -0.048(4)
F125 0.089(10) 0.058(6) 0.061(7) 0.009(8) -0.024(7) -0.018(7)
F126 0.038(4) 0.078(7) 0.049(5) -0.006(4) -0.015(4) -0.028(5)
F127 0.042(8) 0.079(7) 0.071(7) -0.001(6) -0.007(7) -0.009(6)
F128 0.052(5) 0.047(4) 0.048(4) 0.001(3) -0.008(4) -0.037(4)
F129 0.098(8) 0.053(4) 0.044(5) 0.005(4) -0.007(5) -0.054(5)
F130 0.052(4) 0.019(3) 0.104(8) -0.006(3) -0.009(4) -0.018(3)
F131 0.068(6) 0.066(6) 0.073(8) 0.017(5) 0.014(5) 0.012(5)
F132 0.095(12) 0.081(12) 0.088(12) 0.007(13) 0.006(12) -0.001(12)
F133 0.096(7) 0.083(7) 0.094(7) 0.005(10) 0.008(8) -0.003(8)
F134 0.081(6) 0.083(6) 0.072(8) -0.030(5) -0.017(7) -0.014(5)
F135 0.078(7) 0.027(5) 0.065(7) -0.013(5) 0.029(6) -0.007(5)
F136 0.080(6) 0.075(6) 0.058(7) -0.029(6) 0.017(4) 0.011(5)
F140 0.049(7) 0.112(10) 0.065(9) 0.013(8) -0.025(7) -0.029(7)
F141 0.067(6) 0.110(8) 0.055(7) -0.027(6) -0.037(5) -0.033(8)
F142 0.078(6) 0.088(7) 0.079(10) -0.013(6) -0.022(8) -0.006(6)
F143 0.065(8) 0.052(10) 0.059(8) -0.028(9) -0.011(7) -0.010(7)
F144 0.046(10) 0.048(10) 0.075(12) -0.041(10) 0.017(10) -0.014(9)
F145 0.082(12) 0.050(10) 0.039(10) -0.024(9) -0.015(10) -0.014(10)
O1 0.036(4) 0.027(3) 0.034(4) -0.015(3) 0.000(3) -0.005(3)
O2 0.046(5) 0.063(5) 0.055(6) -0.001(4) -0.012(4) -0.012(4)
O3 0.081(7) 0.035(4) 0.059(7) -0.014(4) -0.007(5) -0.028(5)
O4 0.055(6) 0.068(7) 0.076(8) -0.039(6) 0.011(5) -0.026(5)
O5 0.043(4) 0.063(6) 0.065(6) -0.021(5) 0.002(4) -0.018(5)
N1 0.042(5) 0.059(7) 0.034(6) -0.013(5) -0.016(5) -0.007(5)
C1 0.037(6) 0.053(7) 0.038(7) -0.004(5) -0.003(5) -0.018(5)
C2 0.025(6) 0.050(5) 0.052(6) 0.003(4) -0.002(4) -0.005(5)
C3 0.028(5) 0.040(6) 0.048(8) -0.002(5) 0.003(5) -0.003(5)
C4 0.046(7) 0.041(6) 0.043(8) -0.015(5) 0.004(6) -0.015(6)
C5 0.041(6) 0.027(5) 0.047(7) -0.004(4) -0.004(5) -0.009(4)
C6 0.067(8) 0.037(6) 0.061(9) -0.011(6) -0.007(7) -0.028(6)
C7 0.046(6) 0.045(6) 0.053(7) -0.005(5) -0.001(5) -0.014(5)
C8 0.048(7) 0.055(8) 0.044(9) -0.004(6) 0.012(6) -0.011(6)
C9 0.036(5) 0.042(5) 0.036(6) -0.007(4) -0.005(4) -0.019(4)
C10 0.034(5) 0.038(6) 0.036(7) -0.002(5) 0.000(4) -0.004(4)
C11 0.032(5) 0.018(4) 0.039(6) -0.009(4) -0.001(4) -0.003(4)
C12 0.034(5) 0.023(4) 0.034(6) -0.008(4) -0.007(4) -0.002(4)
C13 0.030(5) 0.032(5) 0.030(6) -0.006(4) -0.004(4) 0.000(4)
C14 0.028(5) 0.048(6) 0.040(7) -0.010(5) 0.000(4) -0.011(4)
C15 0.055(6) 0.045(6) 0.055(7) -0.009(5) -0.006(5) -0.028(5)
C16 0.057(6) 0.041(5) 0.047(7) -0.017(5) -0.008(5) -0.023(5)
C17 0.026(5) 0.061(8) 0.055(9) -0.030(7) -0.011(5) -0.009(5)
C18 0.053(8) 0.075(10) 0.053(9) -0.009(7) -0.033(7) -0.022(7)
C19 0.048(8) 0.084(12) 0.065(11) -0.029(9) -0.011(7) -0.013(8)
C20 0.047(7) 0.059(5) 0.056(5) 0.004(5) 0.003(4) 0.007(6)
C21 0.060(9) 0.064(9) 0.066(11) -0.002(8) -0.025(8) -0.016(8)
C22 0.088(12) 0.074(10) 0.056(10) -0.025(8) 0.025(9) -0.051(10)
C23 0.080(11) 0.054(8) 0.068(12) -0.025(8) 0.002(9) -0.033(8)
C24 0.030(6) 0.067(10) 0.111(16) -0.024(10) 0.000(7) -0.010(6)
C25 0.053(5) 0.062(7) 0.059(5) -0.021(5) -0.003(6) -0.015(5)
C26 0.046(8) 0.074(11) 0.055(11) -0.024(9) 0.007(7) -0.014(8)
C27 0.053(8) 0.059(8) 0.064(10) -0.036(8) -0.003(7) -0.012(7)
C28 0.027(5) 0.047(7) 0.038(7) -0.022(6) 0.001(5) -0.007(5)
C29 0.031(5) 0.044(6) 0.050(8) -0.020(5) 0.010(5) -0.009(5)
C30 0.042(7) 0.054(8) 0.069(11) -0.021(7) 0.012(6) -0.011(6)
C31 0.040(6) 0.035(6) 0.064(9) -0.020(6) 0.004(6) -0.017(5)
C32 0.052(8) 0.085(12) 0.105(15) -0.049(11) -0.029(9) -0.025(8)
C33 0.038(6) 0.049(8) 0.088(11) -0.025(8) 0.020(7) -0.029(6)
C201 0.018(3) 0.020(3) 0.019(4) 0.002(2) -0.001(3) -0.008(2)
C202 0.020(3) 0.039(4) 0.028(4) -0.008(3) 0.003(3) -0.007(3)
C203 0.022(4) 0.053(5) 0.039(5) -0.004(4) -0.005(3) -0.009(3)
C204 0.022(4) 0.043(4) 0.029(5) -0.005(3) -0.007(3) -0.002(3)
C205 0.024(3) 0.025(3) 0.024(4) 0.001(3) -0.005(3) -0.003(3)
C206 0.018(3) 0.025(3) 0.022(4) -0.008(3) 0.002(3) -0.006(3)
C207 0.037(5) 0.114(9) 0.040(6) -0.004(6) -0.006(4) -0.019(5)
C208 0.041(4) 0.041(4) 0.039(5) -0.008(4) 0.008(4) -0.019(3)
C209 0.022(3) 0.022(3) 0.019(4) -0.006(3) 0.000(3) -0.004(3)
C210 0.024(3) 0.034(4) 0.030(5) -0.003(3) 0.001(3) -0.014(3)
C211 0.037(4) 0.044(4) 0.042(5) -0.015(4) 0.005(3) -0.020(4)
C212 0.030(4) 0.038(5) 0.036(5) -0.017(4) 0.014(3) -0.008(4)
C213 0.044(5) 0.032(4) 0.030(4) -0.014(3) 0.003(3) -0.011(3)
C214 0.033(4) 0.024(3) 0.023(4) -0.002(3) -0.004(3) -0.010(3)
C215 0.039(4) 0.072(6) 0.058(6) -0.026(5) 0.021(4) -0.027(4)
C216 0.079(5) 0.056(4) 0.061(5) -0.036(4) 0.003(4) -0.033(4)
C217 0.018(3) 0.019(3) 0.024(4) -0.004(3) -0.005(3) -0.008(2)
C218 0.023(3) 0.028(4) 0.023(4) -0.011(3) 0.006(3) -0.011(3)
C219 0.034(4) 0.024(4) 0.044(5) -0.011(3) -0.002(3) -0.013(3)
C220 0.053(5) 0.020(3) 0.043(6) -0.003(3) -0.003(4) -0.012(3)
C221 0.052(5) 0.022(4) 0.036(5) 0.001(3) -0.003(4) -0.017(4)
C222 0.034(4) 0.025(4) 0.023(4) -0.012(3) 0.001(3) -0.009(3)
C223 0.051(5) 0.034(4) 0.056(7) -0.023(4) 0.011(5) -0.011(4)
C224 0.074(7) 0.024(4) 0.044(6) 0.003(4) 0.000(5) -0.017(4)
C225 0.018(3) 0.021(3) 0.014(3) -0.001(2) -0.004(2) -0.004(2)
C226 0.025(3) 0.017(3) 0.025(4) -0.001(3) -0.007(3) -0.007(3)
C227 0.028(3) 0.029(3) 0.022(4) -0.008(3) 0.000(3) -0.017(3)
C228 0.019(3) 0.025(4) 0.040(5) -0.005(3) -0.007(3) -0.011(3)
C229 0.019(3) 0.028(4) 0.028(4) 0.004(3) -0.008(3) -0.004(3)
C230 0.025(3) 0.030(4) 0.024(4) 0.000(3) -0.005(3) -0.006(3)
C231 0.076(6) 0.045(5) 0.032(5) 0.010(4) -0.012(4) -0.046(5)
C232 0.059(5) 0.048(4) 0.048(5) 0.015(4) -0.032(4) -0.033(4)
C233 0.016(3) 0.025(3) 0.021(4) -0.008(3) 0.003(2) -0.009(2)
C234 0.022(3) 0.018(3) 0.020(4) -0.002(2) -0.005(3) -0.007(2)
C235 0.027(4) 0.033(4) 0.029(4) -0.010(3) 0.000(3) -0.016(3)
C236 0.022(3) 0.034(4) 0.025(4) -0.008(3) -0.006(3) -0.010(3)
C237 0.024(3) 0.031(4) 0.022(4) -0.010(3) 0.001(3) -0.012(3)
C238 0.020(3) 0.021(3) 0.019(4) 0.000(2) -0.004(2) -0.008(2)
C239 0.047(5) 0.048(4) 0.047(5) 0.004(4) -0.027(4) -0.028(4)
C240 0.049(4) 0.036(4) 0.032(5) -0.003(3) -0.003(3) -0.028(4)
C241 0.018(3) 0.022(3) 0.023(4) -0.004(3) -0.002(2) -0.007(2)
C242 0.036(4) 0.019(3) 0.032(5) -0.001(3) -0.002(3) -0.009(3)
C243 0.056(5) 0.020(3) 0.043(5) -0.001(3) 0.002(4) -0.013(3)
C244 0.058(5) 0.020(3) 0.038(5) -0.002(3) 0.001(4) -0.012(4)
C245 0.048(5) 0.027(4) 0.035(5) -0.009(3) 0.000(4) -0.014(4)
C246 0.027(3) 0.018(3) 0.032(5) 0.001(3) -0.002(3) -0.006(3)
C247 0.067(4) 0.051(4) 0.068(7) 0.002(4) 0.014(5) -0.008(4)
C248 0.062(4) 0.049(4) 0.052(5) -0.023(4) 0.002(4) -0.007(4)
C249 0.021(3) 0.018(3) 0.025(4) -0.008(3) -0.005(3) -0.002(3)
C250 0.018(3) 0.020(3) 0.021(4) -0.002(2) -0.001(3) -0.005(2)
C251 0.027(4) 0.021(3) 0.025(4) -0.003(3) -0.002(3) -0.005(3)
C252 0.036(4) 0.050(5) 0.016(4) -0.003(3) -0.008(3) -0.012(4)
C253 0.025(4) 0.075(6) 0.026(4) -0.013(4) -0.002(3) -0.014(4)
C254 0.017(3) 0.044(4) 0.030(4) -0.010(3) -0.005(3) -0.008(3)
C255 0.034(4) 0.030(4) 0.029(5) -0.004(3) -0.003(3) -0.011(3)
C256 0.034(4) 0.087(6) 0.033(5) -0.009(4) -0.013(4) 0.001(4)
C257 0.024(3) 0.015(3) 0.022(4) 0.000(2) 0.000(3) -0.006(2)
C258 0.025(3) 0.026(3) 0.020(4) -0.006(3) -0.001(3) -0.005(3)
C259 0.027(4) 0.027(3) 0.032(5) -0.012(3) 0.005(3) -0.007(3)
C260 0.026(4) 0.041(5) 0.039(6) -0.014(4) 0.005(3) -0.005(4)
C261 0.025(4) 0.041(4) 0.052(5) -0.015(4) 0.007(3) -0.016(3)
C262 0.024(3) 0.033(4) 0.030(4) -0.012(3) 0.004(3) -0.012(3)
C263 0.055(6) 0.041(5) 0.037(6) -0.024(4) 0.007(4) -0.017(4)
C264 0.033(4) 0.053(5) 0.075(7) -0.035(5) 0.022(4) -0.025(4)
B1 0.020(3) 0.020(3) 0.013(4) -0.002(3) -0.002(3) -0.007(3)
B101 0.013(3) 0.015(3) 0.024(4) 0.000(3) -0.004(3) -0.002(2)
Li1 0.043(8) 0.040(12) 0.045(8) -0.016(7) -0.005(9) -0.013(7)

loop_
_atom_type_symbol
_atom_type_scat_dispersion_real
_atom_type_scat_dispersion_imag
_atom_type_scat_Cromer_Mann_a1
_atom_type_scat_Cromer_Mann_b1
_atom_type_scat_Cromer_Mann_a2
_atom_type_scat_Cromer_Mann_b2
_atom_type_scat_Cromer_Mann_a3
_atom_type_scat_Cromer_Mann_b3
_atom_type_scat_Cromer_Mann_a4
_atom_type_scat_Cromer_Mann_b4
_atom_type_scat_Cromer_Mann_c
_atom_type_scat_source
C 0.0181 0.0091 2.3100 20.8439 1.0200 10.2075 1.5886 0.5687 0.8650 51.6512 0.2156 'International Tables Vol C 4.2.6.8 and 6.1.1.4'
H 0.0000 0.0000 0.4930 10.5109 0.3229 26.1257 0.1402 3.1424 0.0408 57.7998 0.0030 'International Tables Vol C 4.2.6.8 and 6.1.1.4'
B 0.0090 0.0039 2.0545 23.2185 1.3326 1.0210 1.0979 60.3498 0.7068 0.1403 -0.1932 'International Tables Vol C 4.2.6.8 and 6.1.1.4'
F 0.0727 0.0534 3.5392 10.2825 2.6412 4.2944 1.5170 0.2615 1.0243 26.1476 0.2776 'International Tables Vol C 4.2.6.8 and 6.1.1.4'
Ir -4.7710 6.5667 27.3049 1.5928 16.7296 8.8655 15.6115 0.4179 5.8338 45.0011 11.4722 'International Tables Vol C 4.2.6.8 and 6.1.1.4'
Li 0.0008 0.0003 1.1282 3.9546 0.7508 1.0524 0.6175 85.3905 0.4653 168.2610 0.0377 'International Tables Vol C 4.2.6.8 and 6.1.1.4'
N 0.0311 0.0180 12.2126 0.0057 3.1322 9.8933 2.0125 28.9975 1.1663 0.5826 -11.5290 'International Tables Vol C 4.2.6.8 and 6.1.1.4'
O 0.0492 0.0322 3.0485 13.2771 2.2868 5.7011 1.5463 0.3239 0.8670 32.9089 0.2508 'International Tables Vol C 4.2.6.8 and 6.1.1.4'
P 0.2955 0.4335 6.4345 1.9067 4.1791 27.1570 1.7800 0.5260 1.4908 68.1645 1.1149 'International Tables Vol C 4.2.6.8 and 6.1.1.4'

loop_
_geom_angle_atom_site_label_1
_geom_angle_site_symmetry_1
_geom_angle_atom_site_label_2
_geom_angle_site_symmetry_2
_geom_angle_atom_site_label_3
_geom_angle_site_symmetry_3
_geom_angle
_geom_angle_publ_flag
P1 . Ir1 . C1 . 101.9(2) yes
P1 . Ir1 . C2 . 123.2(2) yes
C1 . Ir1 . C2 . 36.0(2) yes
P1 . Ir1 . C3 . 157.0(2) yes
C1 . Ir1 . C3 . 63.7(3) yes
C2 . Ir1 . C3 . 35.12(19) yes
P1 . Ir1 . C4 . 163.37(18) yes
C1 . Ir1 . C4 . 75.6(2) yes
C2 . Ir1 . C4 . 63.9(2) yes
C3 . Ir1 . C4 . 35.60(19) yes
P1 . Ir1 . C5 . 129.35(16) yes
C1 . Ir1 . C5 . 62.1(2) yes
C2 . Ir1 . C5 . 73.2(3) yes
C3 . Ir1 . C5 . 62.0(2) yes
C4 . Ir1 . C5 . 34.86(17) yes
P1 . Ir1 . C10 . 106.7(2) yes
C1 . Ir1 . C10 . 35.15(18) yes
C2 . Ir1 . C10 . 62.5(3) yes
C3 . Ir1 . C10 . 72.5(3) yes
C4 . Ir1 . C10 . 61.6(2) yes
P1 . Ir1 . C11 . 78.68(14) yes
C1 . Ir1 . C11 . 159.1(3) yes
C2 . Ir1 . C11 . 156.1(3) yes
C3 . Ir1 . C11 . 121.5(3) yes
C4 . Ir1 . C11 . 97.8(2) yes
P1 . Ir1 . H1 . 79.1 no
C1 . Ir1 . H1 . 119.5 no
C2 . Ir1 . H1 . 93.0 no
C3 . Ir1 . H1 . 92.3 no
C4 . Ir1 . H1 . 116.7 no
C5 . Ir1 . C10 . 32.95(14) yes
C5 . Ir1 . C11 . 101.1(3) yes
C10 . Ir1 . C11 . 124.3(3) yes
C5 . Ir1 . H1 . 151.5 no
C10 . Ir1 . H1 . 154.2 no
C11 . Ir1 . H1 . 81.3 no
P101 . Ir101 . C101 . 102.0(5) yes
P101 . Ir101 . C102 . 121.9(6) yes
C101 . Ir101 . C102 . 36.1(3) yes
P101 . Ir101 . C103 . 157.2(7) yes
C101 . Ir101 . C103 . 65.5(3) yes
C102 . Ir101 . C103 . 37.5(2) yes
P101 . Ir101 . C104 . 162.4(5) yes
C101 . Ir101 . C104 . 76.1(3) yes
C102 . Ir101 . C104 . 66.6(3) yes
C103 . Ir101 . C104 . 37.4(3) yes
P101 . Ir101 . C105 . 128.2(4) yes
C101 . Ir101 . C105 . 61.5(3) yes
C102 . Ir101 . C105 . 74.9(3) yes
C103 . Ir101 . C105 . 64.3(3) yes
C104 . Ir101 . C105 . 35.4(2) yes
P101 . Ir101 . C110 . 106.7(4) yes
C101 . Ir101 . C110 . 34.3(2) yes
C102 . Ir101 . C110 . 62.7(4) yes
C103 . Ir101 . C110 . 74.3(4) yes
C104 . Ir101 . C110 . 61.8(3) yes
P101 . Ir101 . C111 . 79.4(4) yes
C101 . Ir101 . C111 . 161.7(8) yes
C102 . Ir101 . C111 . 155.0(8) yes
C103 . Ir101 . C111 . 118.7(7) yes
C104 . Ir101 . C111 . 97.0(5) yes
P101 . Ir101 . H101 . 80.7 no
C101 . Ir101 . H101 . 116.3 no
C102 . Ir101 . H101 . 88.5 no
C103 . Ir101 . H101 . 88.0 no
C104 . Ir101 . H101 . 116.1 no
C105 . Ir101 . C110 . 32.58(19) yes
C105 . Ir101 . C111 . 103.1(6) yes
C110 . Ir101 . C111 . 127.6(7) yes
C105 . Ir101 . H101 . 151.0 no
C110 . Ir101 . H101 . 150.1 no
C111 . Ir101 . H101 . 82.0 no
Ir1 . P1 . O1 . 106.4(2) yes
Ir1 . P1 . C28 . 115.8(3) yes
O1 . P1 . C28 . 102.4(4) yes
Ir1 . P1 . C31 . 119.1(3) yes
O1 . P1 . C31 . 103.5(4) yes
C28 . P1 . C31 . 107.6(3) yes
Ir101 . P101 . O101 . 105.8(7) yes
Ir101 . P101 . C128 . 116.8(7) yes
O101 . P101 . C128 . 101.8(12) yes
Ir101 . P101 . C131 . 119.4(12) yes
O101 . P101 . C131 . 102.0(13) yes
C128 . P101 . C131 . 108.4(14) yes
P1 . O1 . C12 . 112.9(3) yes
C19 . O2 . C20 . 111.397(10) yes
C21 . O3 . C22 . 111.398(10) yes
C23 . O4 . C24 . 111.396(10) yes
C25 . O5 . C26 . 111.397(10) yes
P101 . O101 . C112 . 111.8(7) yes
C119 . O102 . C120 . 111.397(10) yes
C121 . O103 . C122 . 111.397(10) yes
C123 . O104 . C124 . 111.397(10) yes
C125 . O105 . C126 . 111.397(10) yes
C17 . N1 . C18 . 109.7(10) yes
C17 . N1 . C27 . 112.1(12) yes
C18 . N1 . C27 . 109.79(7) yes
C117 . N101 . C118 . 117(3) yes
C117 . N101 . C127 . 99(4) yes
C118 . N101 . C127 . 109.79(7) yes
Ir1 . C1 . C2 . 69.0(6) yes
Ir1 . C1 . C10 . 78.6(5) yes
C2 . C1 . C10 . 117.94(7) yes
Ir1 . C1 . H11 . 121.1 no
C2 . C1 . H11 . 121.1 no
C10 . C1 . H11 . 120.9 no
Ir1 . C2 . C1 . 75.0(6) yes
Ir1 . C2 . C3 . 74.0(6) yes
C1 . C2 . C3 . 121.89(7) yes
Ir1 . C2 . H21 . 118.8 no
C1 . C2 . H21 . 118.9 no
C3 . C2 . H21 . 119.0 no
Ir1 . C3 . C2 . 70.9(6) yes
Ir1 . C3 . C4 . 74.8(5) yes
C2 . C3 . C4 . 121.89(7) yes
Ir1 . C3 . H31 . 118.5 no
C2 . C3 . H31 . 118.6 no
C4 . C3 . H31 . 118.8 no
C3 . C4 . Ir1 . 69.6(5) yes
C3 . C4 . C5 . 117.94(7) yes
Ir1 . C4 . C5 . 77.7(5) yes
C3 . C4 . H41 . 121.0 no
Ir1 . C4 . H41 . 121.0 no
C5 . C4 . H41 . 121.1 no
C4 . C5 . Ir1 . 67.4(4) yes
C4 . C5 . C6 . 119.98(6) yes
Ir1 . C5 . C6 . 133.8(8) yes
C4 . C5 . C10 . 119.88(6) yes
Ir1 . C5 . C10 . 73.5(4) yes
C6 . C5 . C10 . 120.09(6) yes
C5 . C6 . C7 . 119.43(6) yes
C5 . C6 . H61 . 120.2 no
C7 . C6 . H61 . 120.4 no
C6 . C7 . C8 . 120.47(7) yes
C6 . C7 . H71 . 119.7 no
C8 . C7 . H71 . 119.8 no
C7 . C8 . C9 . 120.46(7) yes
C7 . C8 . H81 . 119.7 no
C9 . C8 . H81 . 119.8 no
C8 . C9 . C10 . 119.43(6) yes
C8 . C9 . H91 . 120.2 no
C10 . C9 . H91 . 120.3 no
C1 . C10 . C9 . 120.00(6) yes
C1 . C10 . C5 . 119.89(6) yes
C9 . C10 . C5 . 120.11(6) yes
C1 . C10 . Ir1 . 66.3(5) yes
C9 . C10 . Ir1 . 133.9(8) yes
C5 . C10 . Ir1 . 73.5(4) yes
Ir1 . C11 . C12 . 119.55(8) yes
Ir1 . C11 . C16 . 126.90(8) yes
C12 . C11 . C16 . 113.55(8) yes
C11 . C12 . O1 . 117.60(9) yes
C11 . C12 . C13 . 124.73(8) yes
O1 . C12 . C13 . 117.54(9) yes
C12 . C13 . C14 . 117.61(9) yes
C12 . C13 . H131 . 121.1 no
C14 . C13 . H131 . 121.3 no
C13 . C14 . C15 . 121.06(9) yes
C13 . C14 . C17 . 118.2(7) yes
C15 . C14 . C17 . 120.6(8) yes
C14 . C15 . C16 . 119.19(9) yes
C14 . C15 . H151 . 120.5 no
C16 . C15 . H151 . 120.3 no
C11 . C16 . C15 . 123.83(9) yes
C11 . C16 . H161 . 118.1 no
C15 . C16 . H161 . 118.1 no
C14 . C17 . N1 . 111.1(9) yes
C14 . C17 . H171 . 108.7 no
N1 . C17 . H171 . 109.3 no
C14 . C17 . H172 . 108.9 no
N1 . C17 . H172 . 109.3 no
H171 . C17 . H172 . 109.5 no
N1 . C18 . C19 . 111.1(9) yes
N1 . C18 . H181 . 109.3 no
C19 . C18 . H181 . 109.1 no
N1 . C18 . H182 . 108.9 no
C19 . C18 . H182 . 108.9 no
H181 . C18 . H182 . 109.5 no
C18 . C19 . O2 . 106.468(10) yes
C18 . C19 . H191 . 110.6 no
O2 . C19 . H191 . 110.1 no
C18 . C19 . H192 . 110.0 no
O2 . C19 . H192 . 110.2 no
H191 . C19 . H192 . 109.5 no
O2 . C20 . C21 . 106.468(10) yes
O2 . C20 . H201 . 110.2 no
C21 . C20 . H201 . 110.2 no
O2 . C20 . H202 . 110.3 no
C21 . C20 . H202 . 110.1 no
H201 . C20 . H202 . 109.5 no
C20 . C21 . O3 . 106.468(10) yes
C20 . C21 . H211 . 110.3 no
O3 . C21 . H211 . 110.7 no
C20 . C21 . H212 . 110.1 no
O3 . C21 . H212 . 109.8 no
H211 . C21 . H212 . 109.5 no
O3 . C22 . C23 . 106.468(10) yes
O3 . C22 . H221 . 109.6 no
C23 . C22 . H221 . 110.1 no
O3 . C22 . H222 . 110.9 no
C23 . C22 . H222 . 110.3 no
H221 . C22 . H222 . 109.5 no
C22 . C23 . O4 . 106.469(10) yes
C22 . C23 . H231 . 110.1 no
O4 . C23 . H231 . 110.2 no
C22 . C23 . H232 . 110.3 no
O4 . C23 . H232 . 110.3 no
H231 . C23 . H232 . 109.5 no
O4 . C24 . C25 . 106.468(10) yes
O4 . C24 . H241 . 110.0 no
C25 . C24 . H241 . 110.5 no
O4 . C24 . H242 . 110.4 no
C25 . C24 . H242 . 110.0 no
H241 . C24 . H242 . 109.5 no
C24 . C25 . O5 . 106.468(10) yes
C24 . C25 . H251 . 110.5 no
O5 . C25 . H251 . 110.6 no
C24 . C25 . H252 . 110.2 no
O5 . C25 . H252 . 109.6 no
H251 . C25 . H252 . 109.5 no
O5 . C26 . C27 . 106.469(10) yes
O5 . C26 . H261 . 110.0 no
C27 . C26 . H261 . 109.7 no
O5 . C26 . H262 . 110.3 no
C27 . C26 . H262 . 110.9 no
H261 . C26 . H262 . 109.5 no
C26 . C27 . N1 . 117.6(8) yes
C26 . C27 . H271 . 107.6 no
N1 . C27 . H271 . 107.6 no
C26 . C27 . H272 . 106.9 no
N1 . C27 . H272 . 107.5 no
H271 . C27 . H272 . 109.5 no
P1 . C28 . C29 . 112.05(7) yes
P1 . C28 . C30 . 112.06(7) yes
C29 . C28 . C30 . 109.39(7) yes
P1 . C28 . H281 . 107.7 no
C29 . C28 . H281 . 107.8 no
C30 . C28 . H281 . 107.6 no
C28 . C29 . H291 . 109.4 no
C28 . C29 . H292 . 109.6 no
H291 . C29 . H292 . 109.5 no
C28 . C29 . H293 . 109.4 no
H291 . C29 . H293 . 109.5 no
H292 . C29 . H293 . 109.5 no
C28 . C30 . H301 . 109.5 no
C28 . C30 . H302 . 109.3 no
H301 . C30 . H302 . 109.5 no
C28 . C30 . H303 . 109.6 no
H301 . C30 . H303 . 109.5 no
H302 . C30 . H303 . 109.5 no
P1 . C31 . C32 . 112.06(7) yes
P1 . C31 . C33 . 112.06(7) yes
C32 . C31 . C33 . 109.39(7) yes
P1 . C31 . H311 . 107.8 no
C32 . C31 . H311 . 107.4 no
C33 . C31 . H311 . 107.9 no
C31 . C32 . H321 . 109.5 no
C31 . C32 . H322 . 109.7 no
H321 . C32 . H322 . 109.5 no
C31 . C32 . H323 . 109.2 no
H321 . C32 . H323 . 109.5 no
H322 . C32 . H323 . 109.5 no
C31 . C33 . H331 . 109.5 no
C31 . C33 . H332 . 109.3 no
H331 . C33 . H332 . 109.5 no
C31 . C33 . H333 . 109.6 no
H331 . C33 . H333 . 109.5 no
H332 . C33 . H333 . 109.5 no
Ir101 . C101 . C102 . 63.2(5) yes
Ir101 . C101 . C110 . 79.3(7) yes
C102 . C101 . C110 . 118.04(6) yes
Ir101 . C101 . H1011 . 120.7 no
C102 . C101 . H1011 . 120.7 no
C110 . C101 . H1011 . 120.7 no
Ir101 . C102 . C101 . 80.7(6) yes
Ir101 . C102 . C103 . 69.7(7) yes
C101 . C102 . C103 . 121.99(7) yes
Ir101 . C102 . H1021 . 118.8 no
C101 . C102 . H1021 . 119.0 no
C103 . C102 . H1021 . 119.0 no
Ir101 . C103 . C102 . 72.9(7) yes
Ir101 . C103 . C104 . 77.9(6) yes
C102 . C103 . C104 . 121.99(6) yes
Ir101 . C103 . H1031 . 118.7 no
C102 . C103 . H1031 . 118.9 no
C104 . C103 . H1031 . 119.0 no
Ir101 . C104 . C103 . 64.8(6) yes
Ir101 . C104 . C105 . 80.0(6) yes
C103 . C104 . C105 . 118.04(6) yes
Ir101 . C104 . H1041 . 120.7 no
C103 . C104 . H1041 . 120.8 no
C105 . C104 . H1041 . 120.9 no
C104 . C105 . Ir101 . 64.6(5) yes
C104 . C105 . C106 . 119.96(6) yes
Ir101 . C105 . C106 . 132.5(7) yes
C104 . C105 . C110 . 119.96(5) yes
Ir101 . C105 . C110 . 76.1(7) yes
C106 . C105 . C110 . 120.08(5) yes
C105 . C106 . C107 . 119.45(6) yes
C105 . C106 . H1061 . 120.3 no
C107 . C106 . H1061 . 120.3 no
C106 . C107 . C108 . 120.48(6) yes
C106 . C107 . H1071 . 119.7 no
C108 . C107 . H1071 . 119.8 no
C107 . C108 . C109 . 120.47(6) yes
C107 . C108 . H1081 . 119.8 no
C109 . C108 . H1081 . 119.8 no
C108 . C109 . C110 . 119.44(6) yes
C108 . C109 . H1091 . 120.3 no
C110 . C109 . H1091 . 120.3 no
C101 . C110 . C109 . 119.93(7) yes
C101 . C110 . C105 . 119.93(7) yes
C109 . C110 . C105 . 120.06(7) yes
C101 . C110 . Ir101 . 66.5(6) yes
C109 . C110 . Ir101 . 133.1(10) yes
C105 . C110 . Ir101 . 71.3(6) yes
Ir101 . C111 . C112 . 119.47(10) yes
Ir101 . C111 . C116 . 126.83(10) yes
C112 . C111 . C116 . 113.42(10) yes
C111 . C112 . O101 . 117.57(10) yes
C111 . C112 . C113 . 124.67(10) yes
O101 . C112 . C113 . 117.50(10) yes
C112 . C113 . C114 . 117.57(10) yes
C112 . C113 . H1131 . 121.1 no
C114 . C113 . H1131 . 121.3 no
C113 . C114 . C115 . 121.01(10) yes
C113 . C114 . C117 . 125(3) yes
C115 . C114 . C117 . 114(3) yes
C114 . C115 . C116 . 119.16(10) yes
C114 . C115 . H1151 . 120.5 no
C116 . C115 . H1151 . 120.4 no
C111 . C116 . C115 . 123.81(10) yes
C111 . C116 . H1161 . 118.1 no
C115 . C116 . H1161 . 118.1 no
C114 . C117 . N101 . 110(3) yes
C114 . C117 . H1171 . 107.7 no
N101 . C117 . H1171 . 107.9 no
C114 . C117 . H1172 . 110.8 no
N101 . C117 . H1172 . 110.6 no
H1171 . C117 . H1172 . 109.5 no
N101 . C118 . C119 . 104(3) yes
N101 . C118 . H1181 . 107.8 no
C119 . C118 . H1181 . 109.5 no
N101 . C118 . H1182 . 113.6 no
C119 . C118 . H1182 . 112.1 no
H1181 . C118 . H1182 . 109.5 no
C118 . C119 . O102 . 106.468(10) yes
C118 . C119 . H1191 . 110.4 no
O102 . C119 . H1191 . 110.1 no
C118 . C119 . H1192 . 108.8 no
O102 . C119 . H1192 . 111.6 no
H1191 . C119 . H1192 . 109.5 no
O102 . C120 . C121 . 106.469(10) yes
O102 . C120 . H1201 . 113.3 no
C121 . C120 . H1201 . 111.1 no
O102 . C120 . H1202 . 106.3 no
C121 . C120 . H1202 . 110.0 no
H1201 . C120 . H1202 . 109.5 no
C120 . C121 . O103 . 106.469(10) yes
C120 . C121 . H1211 . 109.8 no
O103 . C121 . H1211 . 114.2 no
C120 . C121 . H1212 . 109.7 no
O103 . C121 . H1212 . 107.1 no
H1211 . C121 . H1212 . 109.5 no
O103 . C122 . C123 . 106.469(10) yes
O103 . C122 . H1221 . 111.6 no
C123 . C122 . H1221 . 112.5 no
O103 . C122 . H1222 . 108.6 no
C123 . C122 . H1222 . 108.0 no
H1221 . C122 . H1222 . 109.5 no
C122 . C123 . O104 . 106.469(10) yes
C122 . C123 . H1231 . 108.7 no
O104 . C123 . H1231 . 109.1 no
C122 . C123 . H1232 . 112.8 no
O104 . C123 . H1232 . 110.2 no
H1231 . C123 . H1232 . 109.5 no
O104 . C124 . C125 . 106.469(10) yes
O104 . C124 . H1241 . 110.2 no
C125 . C124 . H1241 . 111.2 no
O104 . C124 . H1242 . 111.1 no
C125 . C124 . H1242 . 108.4 no
H1241 . C124 . H1242 . 109.5 no
C124 . C125 . O105 . 106.469(10) yes
C124 . C125 . H1251 . 110.9 no
O105 . C125 . H1251 . 112.6 no
C124 . C125 . H1252 . 108.4 no
O105 . C125 . H1252 . 108.8 no
H1251 . C125 . H1252 . 109.5 no
O105 . C126 . C127 . 106.469(10) yes
O105 . C126 . H1261 . 110.3 no
C127 . C126 . H1261 . 107.8 no
O105 . C126 . H1262 . 112.2 no
C127 . C126 . H1262 . 110.6 no
H1261 . C126 . H1262 . 109.5 no
C126 . C127 . N101 . 115(3) yes
C126 . C127 . H1271 . 108.2 no
N101 . C127 . H1271 . 106.0 no
C126 . C127 . H1272 . 109.3 no
N101 . C127 . H1272 . 108.3 no
H1271 . C127 . H1272 . 109.5 no
P101 . C128 . C129 . 112.05(7) yes
P101 . C128 . C130 . 112.06(7) yes
C129 . C128 . C130 . 109.39(7) yes
P101 . C128 . H1281 . 107.7 no
C129 . C128 . H1281 . 108.0 no
C130 . C128 . H1281 . 107.5 no
C128 . C129 . H1291 . 109.7 no
C128 . C129 . H1292 . 109.0 no
H1291 . C129 . H1292 . 109.5 no
C128 . C129 . H1293 . 109.7 no
H1291 . C129 . H1293 . 109.5 no
H1292 . C129 . H1293 . 109.5 no
C128 . C130 . H1301 . 109.2 no
C128 . C130 . H1302 . 109.9 no
H1301 . C130 . H1302 . 109.5 no
C128 . C130 . H1303 . 109.2 no
H1301 . C130 . H1303 . 109.5 no
H1302 . C130 . H1303 . 109.5 no
P101 . C131 . C132 . 112.06(7) yes
P101 . C131 . C133 . 112.06(7) yes
C132 . C131 . C133 . 109.39(7) yes
P101 . C131 . H1311 . 109.5 no
C132 . C131 . H1311 . 113.4 no
C133 . C131 . H1311 . 99.9 no
C131 . C132 . H1321 . 110.8 no
C131 . C132 . H1322 . 115.0 no
H1321 . C132 . H1322 . 109.5 no
C131 . C132 . H1323 . 102.3 no
H1321 . C132 . H1323 . 109.5 no
H1322 . C132 . H1323 . 109.5 no
C131 . C133 . H1331 . 109.7 no
C131 . C133 . H1332 . 101.8 no
H1331 . C133 . H1332 . 109.5 no
C131 . C133 . H1333 . 116.6 no
H1331 . C133 . H1333 . 109.5 no
H1332 . C133 . H1333 . 109.5 no
C202 . C201 . C206 . 115.3(7) yes
C202 . C201 . B1 . 124.6(6) yes
C206 . C201 . B1 . 119.9(6) yes
C201 . C202 . C203 . 122.1(7) yes
C201 . C202 . H2021 . 118.8 no
C203 . C202 . H2021 . 119.1 no
C202 . C203 . C204 . 122.0(7) yes
C202 . C203 . C207 . 120.7(5) yes
C204 . C203 . C207 . 117.2(6) yes
C203 . C204 . C205 . 117.8(8) yes
C203 . C204 . H2041 . 121.1 no
C205 . C204 . H2041 . 121.0 no
C204 . C205 . C206 . 119.9(7) yes
C204 . C205 . C208 . 121.7(6) yes
C206 . C205 . C208 . 118.3(5) yes
C205 . C206 . C201 . 122.8(6) yes
C205 . C206 . H2061 . 118.6 no
C201 . C206 . H2061 . 118.7 no
C203 . C207 . F2 . 112.40(9) yes
C203 . C207 . F1 . 113.03(9) yes
F2 . C207 . F1 . 104.65(9) yes
C203 . C207 . F3 . 113.23(9) yes
F2 . C207 . F3 . 104.95(9) yes
F1 . C207 . F3 . 107.90(9) yes
C205 . C208 . F4 . 112.40(9) yes
C205 . C208 . F5 . 113.24(9) yes
F4 . C208 . F5 . 104.94(9) yes
C205 . C208 . F6 . 112.99(9) yes
F4 . C208 . F6 . 104.67(9) yes
F5 . C208 . F6 . 107.93(9) yes
C210 . C209 . C214 . 114.2(7) yes
C210 . C209 . B1 . 123.3(7) yes
C214 . C209 . B1 . 122.4(6) yes
C209 . C210 . C211 . 122.8(8) yes
C209 . C210 . H2101 . 118.5 no
C211 . C210 . H2101 . 118.7 no
C210 . C211 . C212 . 121.0(7) yes
C210 . C211 . C215 . 116.8(6) yes
C212 . C211 . C215 . 122.1(6) yes
C211 . C212 . C213 . 117.9(7) yes
C211 . C212 . H2121 . 120.8 no
C213 . C212 . H2121 . 121.3 no
C212 . C213 . C214 . 121.4(7) yes
C212 . C213 . C216 . 118.7(6) yes
C214 . C213 . C216 . 119.9(6) yes
C209 . C214 . C213 . 122.6(7) yes
C209 . C214 . H2141 . 118.7 no
C213 . C214 . H2141 . 118.7 no
C211 . C215 . F8 . 112.38(9) yes
C211 . C215 . F9 . 113.01(9) yes
F8 . C215 . F9 . 104.70(9) yes
C211 . C215 . F7 . 113.21(9) yes
F8 . C215 . F7 . 104.96(9) yes
F9 . C215 . F7 . 107.90(9) yes
C213 . C216 . F12 . 112.44(9) yes
C213 . C216 . F10 . 113.03(9) yes
F12 . C216 . F10 . 104.61(9) yes
C213 . C216 . F11 . 113.20(9) yes
F12 . C216 . F11 . 104.93(9) yes
F10 . C216 . F11 . 107.95(9) yes
C218 . C217 . C222 . 114.5(6) yes
C218 . C217 . B1 . 123.1(7) yes
C222 . C217 . B1 . 122.3(7) yes
C217 . C218 . C219 . 122.5(7) yes
C217 . C218 . H2181 . 118.7 no
C219 . C218 . H2181 . 118.8 no
C218 . C219 . C220 . 121.3(7) yes
C218 . C219 . C223 . 121.4(6) yes
C220 . C219 . C223 . 117.3(5) yes
C219 . C220 . C221 . 117.4(7) yes
C219 . C220 . H2201 . 121.5 no
C221 . C220 . H2201 . 121.1 no
C220 . C221 . C222 . 122.0(7) yes
C220 . C221 . C224 . 119.8(5) yes
C222 . C221 . C224 . 118.2(6) yes
C221 . C222 . C217 . 122.3(7) yes
C221 . C222 . H2221 . 118.8 no
C217 . C222 . H2221 . 118.9 no
C219 . C223 . F14 . 112.41(9) yes
C219 . C223 . F13 . 113.05(9) yes
F14 . C223 . F13 . 104.62(9) yes
C219 . C223 . F15 . 113.18(9) yes
F14 . C223 . F15 . 104.97(9) yes
F13 . C223 . F15 . 107.93(9) yes
C221 . C224 . F18 . 112.41(9) yes
C221 . C224 . F16 . 113.21(9) yes
F18 . C224 . F16 . 104.94(9) yes
C221 . C224 . F17 . 113.01(9) yes
F18 . C224 . F17 . 104.66(9) yes
F16 . C224 . F17 . 107.93(9) yes
C226 . C225 . C230 . 115.5(6) yes
C226 . C225 . B1 . 120.8(6) yes
C230 . C225 . B1 . 123.2(6) yes
C225 . C226 . C227 . 122.9(6) yes
C225 . C226 . H2261 . 118.6 no
C227 . C226 . H2261 . 118.5 no
C226 . C227 . C228 . 119.4(6) yes
C226 . C227 . C231 . 119.1(5) yes
C228 . C227 . C231 . 121.5(5) yes
C227 . C228 . C229 . 118.5(6) yes
C227 . C228 . H2281 . 120.7 no
C229 . C228 . H2281 . 120.8 no
C228 . C229 . C230 . 120.8(6) yes
C228 . C229 . C232 . 118.4(5) yes
C230 . C229 . C232 . 120.7(5) yes
C225 . C230 . C229 . 122.8(7) yes
C225 . C230 . H2301 . 118.5 no
C229 . C230 . H2301 . 118.7 no
C227 . C231 . F20 . 112.37(9) yes
C227 . C231 . F19 . 113.20(9) yes
F20 . C231 . F19 . 104.96(9) yes
C227 . C231 . F21 . 113.04(9) yes
F20 . C231 . F21 . 104.67(9) yes
F19 . C231 . F21 . 107.92(9) yes
C229 . C232 . F22 . 112.41(9) yes
C229 . C232 . F23 . 113.04(9) yes
F22 . C232 . F23 . 104.65(9) yes
C229 . C232 . F24 . 113.20(9) yes
F22 . C232 . F24 . 104.94(9) yes
F23 . C232 . F24 . 107.92(9) yes
C234 . C233 . C238 . 117.1(6) yes
C234 . C233 . B101 . 121.8(6) yes
C238 . C233 . B101 . 120.6(6) yes
C233 . C234 . C235 . 120.1(6) yes
C233 . C234 . H2341 . 120.0 no
C235 . C234 . H2341 . 119.9 no
C234 . C235 . C236 . 121.4(6) yes
C234 . C235 . C239 . 120.0(5) yes
C236 . C235 . C239 . 118.6(5) yes
C235 . C236 . C237 . 118.7(6) yes
C235 . C236 . H2361 . 120.7 no
C237 . C236 . H2361 . 120.7 no
C236 . C237 . C238 . 121.3(6) yes
C236 . C237 . C240 . 123.2(5) yes
C238 . C237 . C240 . 115.5(5) yes
C237 . C238 . C233 . 121.4(6) yes
C237 . C238 . H2381 . 119.3 no
C233 . C238 . H2381 . 119.2 no
C235 . C239 . F26 . 112.48(9) yes
C235 . C239 . F27 . 113.16(9) yes
F26 . C239 . F27 . 104.90(9) yes
C235 . C239 . F25 . 113.04(9) yes
F26 . C239 . F25 . 104.63(9) yes
F27 . C239 . F25 . 107.95(9) yes
C235 . C239 . F125 . 112.40(9) yes
C235 . C239 . F127 . 112.98(9) yes
F125 . C239 . F127 . 104.66(10) yes
C235 . C239 . F126 . 113.24(9) yes
F125 . C239 . F126 . 104.96(10) yes
F127 . C239 . F126 . 107.92(9) yes
C237 . C240 . F29 . 112.37(9) yes
C237 . C240 . F28 . 113.04(9) yes
F29 . C240 . F28 . 104.64(10) yes
C237 . C240 . F30 . 113.23(9) yes
F29 . C240 . F30 . 104.93(10) yes
F28 . C240 . F30 . 107.95(9) yes
C237 . C240 . F128 . 113.08(9) yes
C237 . C240 . F129 . 112.39(9) yes
F128 . C240 . F129 . 104.69(9) yes
C237 . C240 . F130 . 113.15(9) yes
F128 . C240 . F130 . 107.91(9) yes
F129 . C240 . F130 . 104.94(9) yes
C242 . C241 . C246 . 115.1(7) yes
C242 . C241 . B101 . 122.8(7) yes
C246 . C241 . B101 . 121.9(6) yes
C241 . C242 . C243 . 122.7(8) yes
C241 . C242 . H2421 . 118.5 no
C243 . C242 . H2421 . 118.8 no
C242 . C243 . C244 . 120.4(7) yes
C242 . C243 . C247 . 119.6(6) yes
C244 . C243 . C247 . 119.9(5) yes
C243 . C244 . C245 . 118.7(7) yes
C243 . C244 . H2441 . 120.8 no
C245 . C244 . H2441 . 120.5 no
C244 . C245 . C246 . 119.0(7) yes
C244 . C245 . C248 . 119.0(6) yes
C246 . C245 . C248 . 121.9(6) yes
C241 . C246 . C245 . 124.0(8) yes
C241 . C246 . H2461 . 118.0 no
C245 . C246 . H2461 . 118.0 no
C243 . C247 . F32 . 112.41(9) yes
C243 . C247 . F33 . 113.21(9) yes
F32 . C247 . F33 . 104.94(9) yes
C243 . C247 . F31 . 113.02(9) yes
F32 . C247 . F31 . 104.71(9) yes
F33 . C247 . F31 . 107.88(9) yes
C243 . C247 . F131 . 112.39(9) yes
C243 . C247 . F133 . 113.01(9) yes
F131 . C247 . F133 . 104.64(10) yes
C243 . C247 . F132 . 113.23(9) yes
F131 . C247 . F132 . 104.95(10) yes
F133 . C247 . F132 . 107.94(9) yes
C245 . C248 . F36 . 112.35(9) yes
C245 . C248 . F35 . 113.19(9) yes
F36 . C248 . F35 . 104.91(9) yes
C245 . C248 . F34 . 113.07(9) yes
F36 . C248 . F34 . 104.64(9) yes
F35 . C248 . F34 . 107.99(9) yes
C245 . C248 . F136 . 113.19(9) yes
C245 . C248 . F134 . 112.45(9) yes
F136 . C248 . F134 . 104.96(9) yes
C245 . C248 . F135 . 113.02(9) yes
F136 . C248 . F135 . 107.88(9) yes
F134 . C248 . F135 . 104.67(9) yes
C250 . C249 . C254 . 116.0(7) yes
C250 . C249 . B101 . 120.6(6) yes
C254 . C249 . B101 . 122.6(7) yes
C249 . C250 . C251 . 122.8(6) yes
C249 . C250 . H2501 . 118.6 no
C251 . C250 . H2501 . 118.6 no
C250 . C251 . C252 . 120.6(8) yes
C250 . C251 . C255 . 120.2(7) yes
C252 . C251 . C255 . 119.2(8) yes
C251 . C252 . C253 . 118.6(8) yes
C251 . C252 . H2521 . 120.7 no
C253 . C252 . H2521 . 120.8 no
C252 . C253 . C254 . 120.4(6) yes
C252 . C253 . C256 . 120.8(6) yes
C254 . C253 . C256 . 118.7(5) yes
C253 . C254 . C249 . 121.7(7) yes
C253 . C254 . H2541 . 119.2 no
C249 . C254 . H2541 . 119.1 no
C251 . C255 . F38 . 112.0(8) yes
C251 . C255 . F39 . 112.8(7) yes
F38 . C255 . F39 . 105.4(8) yes
C251 . C255 . F37 . 112.4(7) yes
F38 . C255 . F37 . 106.7(8) yes
F39 . C255 . F37 . 107.0(9) yes
C253 . C256 . F140 . 112.38(9) yes
C253 . C256 . F141 . 113.06(9) yes
F140 . C256 . F141 . 104.65(10) yes
C253 . C256 . F142 . 113.20(9) yes
F140 . C256 . F142 . 104.94(10) yes
F141 . C256 . F142 . 107.94(9) yes
C253 . C256 . F42 . 112.42(9) yes
C253 . C256 . F40 . 113.00(9) yes
F42 . C256 . F40 . 104.64(9) yes
C253 . C256 . F41 . 113.24(9) yes
F42 . C256 . F41 . 104.95(9) yes
F40 . C256 . F41 . 107.91(9) yes
C258 . C257 . C262 . 114.2(7) yes
C258 . C257 . B101 . 123.0(6) yes
C262 . C257 . B101 . 122.8(6) yes
C257 . C258 . C259 . 123.1(7) yes
C257 . C258 . H2581 . 118.4 no
C259 . C258 . H2581 . 118.5 no
C258 . C259 . C260 . 120.4(7) yes
C258 . C259 . C263 . 120.2(5) yes
C260 . C259 . C263 . 119.3(6) yes
C259 . C260 . C261 . 117.9(8) yes
C259 . C260 . H2601 . 121.0 no
C261 . C260 . H2601 . 121.1 no
C260 . C261 . C262 . 120.8(8) yes
C260 . C261 . C264 . 120.0(9) yes
C262 . C261 . C264 . 119.2(8) yes
C257 . C262 . C261 . 123.5(7) yes
C257 . C262 . H2621 . 118.2 no
C261 . C262 . H2621 . 118.3 no
C259 . C263 . F143 . 112.40(9) yes
C259 . C263 . F144 . 113.02(9) yes
F143 . C263 . F144 . 104.65(10) yes
C259 . C263 . F145 . 113.22(9) yes
F143 . C263 . F145 . 104.94(10) yes
F144 . C263 . F145 . 107.93(9) yes
C259 . C263 . F43 . 112.42(9) yes
C259 . C263 . F45 . 113.03(9) yes
F43 . C263 . F45 . 104.68(9) yes
C259 . C263 . F44 . 113.21(9) yes
F43 . C263 . F44 . 104.90(9) yes
F45 . C263 . F44 . 107.93(9) yes
C261 . C264 . F48 . 111.8(9) yes
C261 . C264 . F46 . 114.5(8) yes
F48 . C264 . F46 . 105.0(10) yes
C261 . C264 . F47 . 113.4(10) yes
F48 . C264 . F47 . 105.5(9) yes
F46 . C264 . F47 . 105.8(10) yes
C201 . B1 . C217 . 108.4(6) yes
C201 . B1 . C225 . 110.9(5) yes
C217 . B1 . C225 . 110.0(5) yes
C201 . B1 . C209 . 110.5(5) yes
C217 . B1 . C209 . 109.6(6) yes
C225 . B1 . C209 . 107.4(5) yes
C257 . B101 . C241 . 109.2(5) yes
C257 . B101 . C249 . 112.3(5) yes
C241 . B101 . C249 . 106.9(6) yes
C257 . B101 . C233 . 106.5(6) yes
C241 . B101 . C233 . 110.9(5) yes
C249 . B101 . C233 . 111.2(6) yes

loop_
_geom_bond_atom_site_label_1
_geom_bond_site_symmetry_1
_geom_bond_atom_site_label_2
_geom_bond_site_symmetry_2
_geom_bond_distance
_geom_bond_publ_flag
Ir1 . P1 . 2.221(2) yes
Ir1 . C1 . 2.310(11) yes
Ir1 . C2 . 2.232(12) yes
Ir1 . C3 . 2.271(10) yes
Ir1 . C4 . 2.337(10) yes
Ir1 . C5 . 2.473(9) yes
Ir1 . C10 . 2.473(9) yes
Ir1 . C11 . 2.031(5) yes
Ir1 . H1 . 1.498 no
Ir101 . P101 . 2.210(9) yes
Ir101 . C101 . 2.360(15) yes
Ir101 . C102 . 2.135(12) yes
Ir101 . C103 . 2.095(12) yes
Ir101 . C104 . 2.264(14) yes
Ir101 . C105 . 2.468(12) yes
Ir101 . C110 . 2.529(16) yes
Ir101 . C111 . 2.039(9) yes
Ir101 . H101 . 1.500 no
P1 . O1 . 1.618(7) yes
P1 . C28 . 1.807(5) yes
P1 . C31 . 1.807(5) yes
P101 . O101 . 1.661(19) yes
P101 . C128 . 1.803(7) yes
P101 . C131 . 1.805(7) yes
F1 . C207 . 1.301(7) yes
F2 . C207 . 1.353(8) yes
F3 . C207 . 1.301(7) yes
F4 . C208 . 1.326(7) yes
F5 . C208 . 1.317(7) yes
F6 . C208 . 1.301(7) yes
F7 . C215 . 1.316(7) yes
F8 . C215 . 1.359(8) yes
F9 . C215 . 1.331(8) yes
F10 . C216 . 1.310(8) yes
F11 . C216 . 1.295(8) yes
F12 . C216 . 1.336(8) yes
F13 . C223 . 1.322(7) yes
F14 . C223 . 1.353(7) yes
F15 . C223 . 1.322(7) yes
F16 . C224 . 1.323(7) yes
F17 . C224 . 1.321(7) yes
F18 . C224 . 1.346(7) yes
F19 . C231 . 1.311(7) yes
F20 . C231 . 1.327(7) yes
F21 . C231 . 1.310(6) yes
F22 . C232 . 1.345(7) yes
F23 . C232 . 1.313(6) yes
F24 . C232 . 1.304(6) yes
F25 . C239 . 1.307(8) yes
F26 . C239 . 1.341(7) yes
F27 . C239 . 1.313(8) yes
F28 . C240 . 1.325(10) yes
F29 . C240 . 1.345(10) yes
F30 . C240 . 1.310(10) yes
F31 . C247 . 1.312(8) yes
F32 . C247 . 1.344(7) yes
F33 . C247 . 1.317(8) yes
F34 . C248 . 1.306(9) yes
F35 . C248 . 1.309(9) yes
F36 . C248 . 1.359(8) yes
F37 . C255 . 1.303(11) yes
F38 . C255 . 1.349(10) yes
F39 . C255 . 1.324(11) yes
F40 . C256 . 1.310(9) yes
F41 . C256 . 1.299(8) yes
F42 . C256 . 1.338(9) yes
F43 . C263 . 1.348(7) yes
F44 . C263 . 1.316(7) yes
F45 . C263 . 1.322(7) yes
F46 . C264 . 1.327(12) yes
F47 . C264 . 1.314(16) yes
F48 . C264 . 1.356(15) yes
F125 . C239 . 1.335(10) yes
F126 . C239 . 1.295(9) yes
F127 . C239 . 1.323(10) yes
F128 . C240 . 1.339(7) yes
F129 . C240 . 1.332(8) yes
F130 . C240 . 1.312(7) yes
F131 . C247 . 1.347(10) yes
F132 . C247 . 1.305(10) yes
F133 . C247 . 1.317(10) yes
F134 . C248 . 1.319(9) yes
F135 . C248 . 1.319(8) yes
F136 . C248 . 1.320(9) yes
F140 . C256 . 1.357(9) yes
F141 . C256 . 1.307(9) yes
F142 . C256 . 1.285(10) yes
F143 . C263 . 1.339(10) yes
F144 . C263 . 1.310(10) yes
F145 . C263 . 1.306(10) yes
O1 . C12 . 1.387(7) yes
O2 . C19 . 1.4498(7) yes
O2 . C20 . 1.4498(7) yes
O3 . C21 . 1.4497(7) yes
O3 . C22 . 1.4497(7) yes
O4 . C23 . 1.4499(7) yes
O4 . C24 . 1.4498(7) yes
O5 . C25 . 1.4498(7) yes
O5 . C26 . 1.4499(7) yes
O101 . C112 . 1.379(10) yes
O102 . C119 . 1.4498(7) yes
O102 . C120 . 1.4499(7) yes
O103 . C121 . 1.4498(7) yes
O103 . C122 . 1.4498(7) yes
O104 . C123 . 1.4499(7) yes
O104 . C124 . 1.4498(7) yes
O105 . C125 . 1.4498(7) yes
O105 . C126 . 1.4498(7) yes
N1 . C17 . 1.45(2) yes
N1 . C18 . 1.485(6) yes
N1 . C27 . 1.476(7) yes
N101 . C117 . 1.451(10) yes
N101 . C118 . 1.480(7) yes
N101 . C127 . 1.480(7) yes
C1 . C2 . 1.406(6) yes
C1 . C10 . 1.453(5) yes
C1 . H11 . 0.950 no
C2 . C3 . 1.359(6) yes
C2 . H21 . 0.950 no
C3 . C4 . 1.410(6) yes
C3 . H31 . 0.950 no
C4 . C5 . 1.447(5) yes
C4 . H41 . 0.950 no
C5 . C6 . 1.428(5) yes
C5 . C10 . 1.403(5) yes
C6 . C7 . 1.389(6) yes
C6 . H61 . 0.950 no
C7 . C8 . 1.427(5) yes
C7 . H71 . 0.950 no
C8 . C9 . 1.389(5) yes
C8 . H81 . 0.950 no
C9 . C10 . 1.428(5) yes
C9 . H91 . 0.950 no
C11 . C12 . 1.403(6) yes
C11 . C16 . 1.426(6) yes
C12 . C13 . 1.401(6) yes
C13 . C14 . 1.369(7) yes
C13 . H131 . 0.950 no
C14 . C15 . 1.407(7) yes
C14 . C17 . 1.526(16) yes
C15 . C16 . 1.355(7) yes
C15 . H151 . 0.950 no
C16 . H161 . 0.950 no
C17 . H171 . 0.950 no
C17 . H172 . 0.950 no
C18 . C19 . 1.5043(10) yes
C18 . H181 . 0.950 no
C18 . H182 . 0.950 no
C19 . H191 . 0.950 no
C19 . H192 . 0.950 no
C20 . C21 . 1.5042(7) yes
C20 . H201 . 0.950 no
C20 . H202 . 0.950 no
C21 . H211 . 0.950 no
C21 . H212 . 0.950 no
C22 . C23 . 1.5043(7) yes
C22 . H221 . 0.950 no
C22 . H222 . 0.950 no
C23 . H231 . 0.950 no
C23 . H232 . 0.950 no
C24 . C25 . 1.5042(7) yes
C24 . H241 . 0.950 no
C24 . H242 . 0.950 no
C25 . H251 . 0.950 no
C25 . H252 . 0.950 no
C26 . C27 . 1.5043(10) yes
C26 . H261 . 0.950 no
C26 . H262 . 0.950 no
C27 . H271 . 0.950 no
C27 . H272 . 0.950 no
C28 . C29 . 1.519(6) yes
C28 . C30 . 1.520(7) yes
C28 . H281 . 0.950 no
C29 . H291 . 0.950 no
C29 . H292 . 0.950 no
C29 . H293 . 0.950 no
C30 . H301 . 0.950 no
C30 . H302 . 0.950 no
C30 . H303 . 0.950 no
C31 . C32 . 1.514(7) yes
C31 . C33 . 1.522(7) yes
C31 . H311 . 0.950 no
C32 . H321 . 0.950 no
C32 . H322 . 0.950 no
C32 . H323 . 0.950 no
C33 . H331 . 0.950 no
C33 . H332 . 0.950 no
C33 . H333 . 0.950 no
C101 . C102 . 1.408(6) yes
C101 . C110 . 1.449(6) yes
C101 . H1011 . 0.950 no
C102 . C103 . 1.359(6) yes
C102 . H1021 . 0.950 no
C103 . C104 . 1.406(6) yes
C103 . H1031 . 0.950 no
C104 . C105 . 1.451(6) yes
C104 . H1041 . 0.950 no
C105 . C106 . 1.429(6) yes
C105 . C110 . 1.403(5) yes
C106 . C107 . 1.389(6) yes
C106 . H1061 . 0.950 no
C107 . C108 . 1.430(6) yes
C107 . H1071 . 0.950 no
C108 . C109 . 1.386(6) yes
C108 . H1081 . 0.950 no
C109 . C110 . 1.433(6) yes
C109 . H1091 . 0.950 no
C111 . C112 . 1.409(8) yes
C111 . C116 . 1.420(8) yes
C112 . C113 . 1.402(8) yes
C113 . C114 . 1.367(8) yes
C113 . H1131 . 0.950 no
C114 . C115 . 1.408(8) yes
C114 . C117 . 1.542(7) yes
C115 . C116 . 1.359(8) yes
C115 . H1151 . 0.950 no
C116 . H1161 . 0.950 no
C117 . H1171 . 0.950 no
C117 . H1172 . 0.950 no
C118 . C119 . 1.5042(10) yes
C118 . H1181 . 0.950 no
C118 . H1182 . 0.950 no
C119 . H1191 . 0.950 no
C119 . H1192 . 0.950 no
C120 . C121 . 1.5043(7) yes
C120 . H1201 . 0.950 no
C120 . H1202 . 0.950 no
C121 . H1211 . 0.950 no
C121 . H1212 . 0.950 no
C122 . C123 . 1.5043(7) yes
C122 . H1221 . 0.950 no
C122 . H1222 . 0.950 no
C123 . H1231 . 0.950 no
C123 . H1232 . 0.950 no
C124 . C125 . 1.5043(7) yes
C124 . H1241 . 0.950 no
C124 . H1242 . 0.950 no
C125 . H1251 . 0.950 no
C125 . H1252 . 0.950 no
C126 . C127 . 1.5043(10) yes
C126 . H1261 . 0.950 no
C126 . H1262 . 0.950 no
C127 . H1271 . 0.950 no
C127 . H1272 . 0.950 no
C128 . C129 . 1.513(7) yes
C128 . C130 . 1.521(7) yes
C128 . H1281 . 0.950 no
C129 . H1291 . 0.950 no
C129 . H1292 . 0.950 no
C129 . H1293 . 0.950 no
C130 . H1301 . 0.950 no
C130 . H1302 . 0.950 no
C130 . H1303 . 0.950 no
C131 . C132 . 1.517(7) yes
C131 . C133 . 1.517(7) yes
C131 . H1311 . 0.950 no
C132 . H1321 . 0.950 no
C132 . H1322 . 0.950 no
C132 . H1323 . 0.950 no
C133 . H1331 . 0.950 no
C133 . H1332 . 0.950 no
C133 . H1333 . 0.950 no
C201 . C202 . 1.391(10) yes
C201 . C206 . 1.411(10) yes
C201 . B1 . 1.650(10) yes
C202 . C203 . 1.400(12) yes
C202 . H2021 . 0.950 no
C203 . C204 . 1.378(12) yes
C203 . C207 . 1.506(7) yes
C204 . C205 . 1.390(10) yes
C204 . H2041 . 0.950 no
C205 . C206 . 1.412(10) yes
C205 . C208 . 1.492(7) yes
C206 . H2061 . 0.950 no
C209 . C210 . 1.407(11) yes
C209 . C214 . 1.427(10) yes
C209 . B1 . 1.622(10) yes
C210 . C211 . 1.399(12) yes
C210 . H2101 . 0.950 no
C211 . C212 . 1.400(12) yes
C211 . C215 . 1.500(7) yes
C212 . C213 . 1.368(12) yes
C212 . H2121 . 0.950 no
C213 . C214 . 1.403(12) yes
C213 . C216 . 1.513(7) yes
C214 . H2141 . 0.950 no
C217 . C218 . 1.420(11) yes
C217 . C222 . 1.386(12) yes
C217 . B1 . 1.634(9) yes
C218 . C219 . 1.373(10) yes
C218 . H2181 . 0.950 no
C219 . C220 . 1.381(13) yes
C219 . C223 . 1.500(7) yes
C220 . C221 . 1.363(13) yes
C220 . H2201 . 0.950 no
C221 . C222 . 1.392(10) yes
C221 . C224 . 1.509(7) yes
C222 . H2221 . 0.950 no
C225 . C226 . 1.389(9) yes
C225 . C230 . 1.399(10) yes
C225 . B1 . 1.633(9) yes
C226 . C227 . 1.412(9) yes
C226 . H2261 . 0.950 no
C227 . C228 . 1.389(10) yes
C227 . C231 . 1.492(6) yes
C228 . C229 . 1.387(10) yes
C228 . H2281 . 0.950 no
C229 . C230 . 1.382(10) yes
C229 . C232 . 1.499(6) yes
C230 . H2301 . 0.950 no
C233 . C234 . 1.413(10) yes
C233 . C238 . 1.403(9) yes
C233 . B101 . 1.628(9) yes
C234 . C235 . 1.417(9) yes
C234 . H2341 . 0.950 no
C235 . C236 . 1.389(10) yes
C235 . C239 . 1.496(6) yes
C236 . C237 . 1.364(10) yes
C236 . H2361 . 0.950 no
C237 . C238 . 1.408(8) yes
C237 . C240 . 1.494(5) yes
C238 . H2381 . 0.950 no
C241 . C242 . 1.387(11) yes
C241 . C246 . 1.409(12) yes
C241 . B101 . 1.655(9) yes
C242 . C243 . 1.396(10) yes
C242 . H2421 . 0.950 no
C243 . C244 . 1.396(13) yes
C243 . C247 . 1.497(6) yes
C244 . C245 . 1.400(12) yes
C244 . H2441 . 0.950 no
C245 . C246 . 1.387(10) yes
C245 . C248 . 1.489(6) yes
C246 . H2461 . 0.950 no
C249 . C250 . 1.386(11) yes
C249 . C254 . 1.407(10) yes
C249 . B101 . 1.637(11) yes
C250 . C251 . 1.396(11) yes
C250 . H2501 . 0.950 no
C251 . C252 . 1.380(11) yes
C251 . C255 . 1.495(12) yes
C252 . C253 . 1.389(12) yes
C252 . H2521 . 0.950 no
C253 . C254 . 1.408(12) yes
C253 . C256 . 1.500(6) yes
C254 . H2541 . 0.950 no
C257 . C258 . 1.398(10) yes
C257 . C262 . 1.402(10) yes
C257 . B101 . 1.664(10) yes
C258 . C259 . 1.383(10) yes
C258 . H2581 . 0.950 no
C259 . C260 . 1.394(11) yes
C259 . C263 . 1.501(6) yes
C260 . C261 . 1.372(14) yes
C260 . H2601 . 0.950 no
C261 . C262 . 1.377(12) yes
C261 . C264 . 1.487(11) yes
C262 . H2621 . 0.950 no

loop_
_geom_torsion_atom_site_label_1
_geom_torsion_atom_site_label_2
_geom_torsion_atom_site_label_3
_geom_torsion_atom_site_label_4
_geom_torsion
_geom_torsion_site_symmetry_1
_geom_torsion_site_symmetry_2
_geom_torsion_site_symmetry_3
_geom_torsion_site_symmetry_4
_geom_torsion_publ_flag
C3 Ir1 C1 C2 -29.3(6) . . . . no
C3 Ir1 C1 C10 96.8(6) . . . . no
C4 Ir1 C1 C2 -65.3(6) . . . . no
C4 Ir1 C1 C10 60.8(6) . . . . no
C11 Ir1 C1 C2 -139.1(8) . . . . no
C11 Ir1 C1 C10 -13.0(12) . . . . no
P1 Ir1 C2 C1 -61.1(7) . . . . no
P1 Ir1 C2 C3 168.7(5) . . . . no
C1 Ir1 C2 C3 -130.2(9) . . . . no
C3 Ir1 C2 C1 130.2(9) . . . . no
C4 Ir1 C2 C1 101.6(7) . . . . no
C4 Ir1 C2 C3 -28.6(6) . . . . no
C11 Ir1 C2 C1 144.8(9) . . . . no
C11 Ir1 C2 C3 14.6(13) . . . . no
P1 Ir1 C3 C2 -24.8(11) . . . . no
P1 Ir1 C3 C4 -157.1(6) . . . . no
C1 Ir1 C3 C2 30.1(6) . . . . no
C1 Ir1 C3 C4 -102.3(7) . . . . no
C2 Ir1 C3 C4 -132.4(9) . . . . no
C4 Ir1 C3 C2 132.4(9) . . . . no
C11 Ir1 C3 C2 -173.1(6) . . . . no
C11 Ir1 C3 C4 54.6(7) . . . . no
C1 Ir1 C4 C3 64.8(6) . . . . no
C1 Ir1 C4 C5 -61.6(5) . . . . no
C2 Ir1 C4 C3 28.3(6) . . . . no
C2 Ir1 C4 C5 -98.1(6) . . . . no
C3 Ir1 C4 C5 -126.4(8) . . . . no
C11 Ir1 C4 C3 -135.5(6) . . . . no
C11 Ir1 C4 C5 98.2(6) . . . . no
P1 Ir1 C11 C12 -13.2(7) . . . . no
P1 Ir1 C11 C16 166.6(10) . . . . no
C1 Ir1 C11 C12 -106.9(11) . . . . no
C1 Ir1 C11 C16 72.9(13) . . . . no
C2 Ir1 C11 C12 144.9(8) . . . . no
C2 Ir1 C11 C16 -35.4(16) . . . . no
C3 Ir1 C11 C12 154.7(6) . . . . no
C3 Ir1 C11 C16 -25.6(11) . . . . no
C4 Ir1 C11 C12 -176.7(7) . . . . no
C4 Ir1 C11 C16 3.1(10) . . . . no
C2 Ir1 P1 C28 95.6(5) . . . . no
C2 Ir1 P1 C31 -35.3(6) . . . . no
C3 Ir1 P1 O1 -134.7(7) . . . . no
C3 Ir1 P1 C28 112.3(7) . . . . no
C3 Ir1 P1 C31 -18.5(9) . . . . no
C11 Ir1 P1 O1 18.2(4) . . . . no
C11 Ir1 P1 C28 -94.8(4) . . . . no
C11 Ir1 P1 C31 134.3(5) . . . . no
P1 Ir1 C1 C2 131.6(6) . . . . no
P1 Ir1 C1 C10 -102.3(5) . . . . no
C2 Ir1 C1 C10 126.1(9) . . . . no
C1 Ir1 P1 O1 176.8(4) . . . . no
C1 Ir1 P1 C28 63.8(4) . . . . no
C1 Ir1 P1 C31 -67.0(5) . . . . no
C2 Ir1 P1 O1 -151.4(5) . . . . no
Ir1 P1 O1 C12 -22.7(7) . . . . no
C28 P1 O1 C12 99.2(6) . . . . no
C31 P1 O1 C12 -149.0(6) . . . . no
Ir1 P1 C28 C29 52.7(7) . . . . no
Ir1 P1 C28 C30 176.1(7) . . . . no
O1 P1 C28 C29 -62.6(7) . . . . no
O1 P1 C28 C30 60.9(8) . . . . no
C31 P1 C28 C29 -171.2(7) . . . . no
C31 P1 C28 C30 -47.8(8) . . . . no
Ir1 P1 C31 C32 68.4(9) . . . . no
Ir1 P1 C31 C33 -55.0(9) . . . . no
O1 P1 C31 C33 62.7(8) . . . . no
C28 P1 C31 C32 -66.0(9) . . . . no
O1 P1 C31 C32 -173.9(8) . . . . no
C28 P1 C31 C33 170.6(7) . . . . no
C238 C233 C234 C235 -0.4(11) . . . . no
B101 C233 C234 C235 170.8(7) . . . . no
C234 C233 B101 C257 -88.2(8) . . . . no
C238 C233 B101 C241 -158.6(7) . . . . no
C238 C233 B101 C249 -39.9(9) . . . . no
C238 C233 B101 C257 82.8(8) . . . . no
C234 C233 C238 C237 0.0(11) . . . . no
B101 C233 C238 C237 -171.3(7) . . . . no
C234 C233 B101 C241 30.5(10) . . . . no
C234 C233 B101 C249 149.2(7) . . . . no
C233 C234 C235 C236 1.2(11) . . . . no
C233 C234 C235 C239 179.5(6) . . . . no
C234 C235 C239 F27 -123.7(8) . . . . no
C234 C235 C239 F25 113.2(9) . . . . no
C234 C235 C239 F26 -5.0(9) . . . . no
C234 C235 C236 C237 -1.6(12) . . . . no
C239 C235 C236 C237 -180.0(6) . . . . no
C236 C235 C239 F27 54.6(9) . . . . no
C236 C235 C239 F25 -68.5(10) . . . . no
C236 C235 C239 F26 173.3(7) . . . . no
C235 C236 C237 C238 1.3(11) . . . . no
C235 C236 C237 C240 179.3(6) . . . . no
C240 C237 C238 C233 -178.6(6) . . . . no
C236 C237 C240 F128 2.7(10) . . . . no
C236 C237 C240 F129 -115.6(12) . . . . no
C236 C237 C238 C233 -0.5(11) . . . . no
C236 C237 C240 F130 125.8(11) . . . . no
C238 C237 C240 F128 -179.2(7) . . . . no
C238 C237 C240 F129 62.5(12) . . . . no
C238 C237 C240 F130 -56.1(11) . . . . no
B101 C241 C242 C243 178.1(8) . . . . no
C242 C241 C246 C245 -0.1(13) . . . . no
C246 C241 C242 C243 1.6(13) . . . . no
C246 C241 B101 C233 92.3(9) . . . . no
C246 C241 B101 C249 -29.0(10) . . . . no
C246 C241 B101 C257 -150.6(8) . . . . no
C242 C241 B101 C249 154.7(8) . . . . no
B101 C241 C246 C245 -176.6(8) . . . . no
C242 C241 B101 C233 -83.9(10) . . . . no
C242 C241 B101 C257 33.1(10) . . . . no
C241 C242 C243 C244 -0.8(15) . . . . no
C241 C242 C243 C247 -177.8(8) . . . . no
C242 C243 C247 F33 -32.3(12) . . . . no
C244 C243 C247 F31 -86.2(11) . . . . no
C242 C243 C247 F32 -151.0(10) . . . . no
C242 C243 C244 C245 -1.6(15) . . . . no
C247 C243 C244 C245 175.4(9) . . . . no
C242 C243 C247 F31 90.8(10) . . . . no
C244 C243 C247 F33 150.8(10) . . . . no
C244 C243 C247 F32 32.1(13) . . . . no
C243 C244 C245 C246 3.0(15) . . . . no
C243 C244 C245 C248 179.2(9) . . . . no
C244 C245 C248 F136 164.9(11) . . . . no
C246 C245 C248 F136 -19.1(13) . . . . no
C246 C245 C248 F134 99.7(11) . . . . no
C246 C245 C248 F135 -142.0(10) . . . . no
C244 C245 C248 F135 41.9(12) . . . . no
C244 C245 C248 F134 -76.4(12) . . . . no
C244 C245 C246 C241 -2.2(15) . . . . no
C248 C245 C246 C241 -178.3(8) . . . . no
C250 C249 B101 C257 -156.2(7) . . . . no
C254 C249 C250 C251 0.4(11) . . . . no
B101 C249 C250 C251 -170.0(7) . . . . no
C250 C249 C254 C253 0.0(12) . . . . no
B101 C249 C254 C253 170.3(8) . . . . no
C250 C249 B101 C233 -36.9(9) . . . . no
C250 C249 B101 C241 84.2(8) . . . . no
C254 C249 B101 C241 -85.6(9) . . . . no
C254 C249 B101 C257 34.0(10) . . . . no
C254 C249 B101 C233 153.3(7) . . . . no
C249 C250 C251 C255 176.8(7) . . . . no
C249 C250 C251 C252 -1.1(12) . . . . no
C250 C251 C255 F37 -87.7(10) . . . . no
C255 C251 C252 C253 -176.6(8) . . . . no
C250 C251 C252 C253 1.3(13) . . . . no
C252 C251 C255 F37 90.2(10) . . . . no
C250 C251 C255 F38 32.6(11) . . . . no
C250 C251 C255 F39 151.3(8) . . . . no
C252 C251 C255 F38 -149.5(9) . . . . no
C252 C251 C255 F39 -30.8(12) . . . . no
C251 C252 C253 C256 175.5(8) . . . . no
C251 C252 C253 C254 -0.8(14) . . . . no
C254 C253 C256 F41 -24.3(12) . . . . no
C254 C253 C256 F42 94.5(11) . . . . no
C252 C253 C256 F40 36.2(13) . . . . no
C252 C253 C254 C249 0.2(14) . . . . no
C256 C253 C254 C249 -176.3(8) . . . . no
C254 C253 C256 F40 -147.4(10) . . . . no
C252 C253 C256 F41 159.3(9) . . . . no
C252 C253 C256 F42 -81.9(11) . . . . no
C262 C257 C258 C259 0.3(11) . . . . no
C262 C257 B101 C233 166.7(7) . . . . no
B101 C257 C258 C259 -179.2(7) . . . . no
C258 C257 C262 C261 -2.5(12) . . . . no
B101 C257 C262 C261 177.1(8) . . . . no
C258 C257 B101 C233 -13.9(9) . . . . no
C258 C257 B101 C241 -133.7(7) . . . . no
C258 C257 B101 C249 108.1(8) . . . . no
C262 C257 B101 C249 -71.4(9) . . . . no
C262 C257 B101 C241 46.9(9) . . . . no
C257 C258 C259 C260 1.4(12) . . . . no
C257 C258 C259 C263 -176.6(6) . . . . no
C258 C259 C263 F43 -31.1(9) . . . . no
C258 C259 C263 F44 87.5(9) . . . . no
C258 C259 C260 C261 -1.1(13) . . . . no
C263 C259 C260 C261 176.9(8) . . . . no
C260 C259 C263 F44 -90.6(10) . . . . no
C258 C259 C263 F45 -149.4(7) . . . . no
C260 C259 C263 F43 150.8(8) . . . . no
C260 C259 C263 F45 32.6(9) . . . . no
C259 C260 C261 C264 -179.8(9) . . . . no
C259 C260 C261 C262 -0.9(15) . . . . no
C260 C261 C262 C257 2.8(15) . . . . no
C262 C261 C264 F47 57.0(14) . . . . no
C262 C261 C264 F48 -62.1(14) . . . . no
C262 C261 C264 F46 178.7(10) . . . . no
C260 C261 C264 F46 -2.5(16) . . . . no
C260 C261 C264 F47 -124.1(12) . . . . no
C264 C261 C262 C257 -178.3(9) . . . . no
C260 C261 C264 F48 116.8(12) . . . . no
P1 O1 C12 C11 14.5(10) . . . . no
P1 O1 C12 C13 -161.6(7) . . . . no
C19 O2 C20 C21 -172.3(12) . . . . no
Li1 O2 C19 C18 34.3(18) . . . . no
C20 O2 Li1 O4 6(3) . . . . no
Li1 O2 C20 C21 -31.9(14) . . . . no
C19 O2 Li1 O3 144.5(11) . . . . no
C19 O2 Li1 O4 144(3) . . . . no
C19 O2 Li1 O5 -78.8(19) . . . . no
C19 O2 Li1 N1 -8.4(13) . . . . no
C20 O2 Li1 O3 7.0(12) . . . . no
C20 O2 C19 C18 174.0(12) . . . . no
C20 O2 Li1 O5 143.7(13) . . . . no
C20 O2 Li1 N1 -145.9(9) . . . . no
C21 O3 Li1 O4 -159.0(8) . . . . no
C22 O3 Li1 O2 147.4(9) . . . . no
C22 O3 Li1 O4 -32.9(10) . . . . no
C22 O3 Li1 O5 22(2) . . . . no
C22 O3 Li1 N1 -164.2(19) . . . . no
C21 O3 Li1 O2 21.3(11) . . . . no
C21 O3 Li1 O5 -104.2(19) . . . . no
C21 O3 Li1 N1 70(2) . . . . no
C22 O3 C21 C20 -170.1(8) . . . . no
Li1 O3 C21 C20 -43.9(12) . . . . no
C21 O3 C22 C23 -176.8(8) . . . . no
Li1 O3 C22 C23 56.6(12) . . . . no
C24 O4 C23 C22 -98.1(10) . . . . no
C24 O4 Li1 O2 129(3) . . . . no
C24 O4 Li1 O3 128.1(9) . . . . no
C24 O4 Li1 O5 -16.1(11) . . . . no
C24 O4 Li1 N1 -85.8(15) . . . . no
Li1 O4 C24 C25 43.0(12) . . . . no
C23 O4 Li1 O2 5(3) . . . . no
C23 O4 Li1 O3 4.2(11) . . . . no
C23 O4 Li1 O5 -140.0(9) . . . . no
C23 O4 Li1 N1 150.4(12) . . . . no
Li1 O4 C23 C22 23.2(12) . . . . no
C23 O4 C24 C25 168.7(9) . . . . no
C26 O5 C25 C24 179.6(9) . . . . no
Li1 O5 C25 C24 44.2(13) . . . . no
C25 O5 C26 C27 -96.2(11) . . . . no
Li1 O5 C26 C27 38.0(14) . . . . no
C25 O5 Li1 O2 -176.6(12) . . . . no
C26 O5 Li1 N1 -18.3(12) . . . . no
C25 O5 Li1 O3 -69(2) . . . . no
C25 O5 Li1 O4 -15.8(11) . . . . no
C25 O5 Li1 N1 114.6(9) . . . . no
C26 O5 Li1 O2 50.6(19) . . . . no
C26 O5 Li1 O3 158.1(16) . . . . no
C26 O5 Li1 O4 -148.7(9) . . . . no
C206 C201 C202 C203 -0.4(12) . . . . no
B1 C201 C202 C203 -175.0(7) . . . . no
C202 C201 C206 C205 -0.5(11) . . . . no
B1 C201 C206 C205 174.4(7) . . . . no
C202 C201 B1 C209 -26.8(10) . . . . no
C202 C201 B1 C217 93.4(9) . . . . no
C202 C201 B1 C225 -145.7(7) . . . . no
C206 C201 B1 C209 158.8(7) . . . . no
C206 C201 B1 C217 -81.0(8) . . . . no
C206 C201 B1 C225 39.9(9) . . . . no
C201 C202 C203 C204 2.8(13) . . . . no
C201 C202 C203 C207 -175.3(7) . . . . no
C202 C203 C207 F3 -143.8(8) . . . . no
C202 C203 C204 C205 -4.2(13) . . . . no
C207 C203 C204 C205 174.0(7) . . . . no
C202 C203 C207 F1 -20.8(10) . . . . no
C204 C203 C207 F1 161.1(8) . . . . no
C204 C203 C207 F2 -80.8(9) . . . . no
C204 C203 C207 F3 38.0(10) . . . . no
C202 C203 C207 F2 97.4(9) . . . . no
C203 C204 C205 C206 3.2(12) . . . . no
C203 C204 C205 C208 -179.9(7) . . . . no
C204 C205 C206 C201 -1.0(12) . . . . no
C208 C205 C206 C201 -178.0(6) . . . . no
C204 C205 C208 F6 -105.1(9) . . . . no
C204 C205 C208 F4 136.8(8) . . . . no
C204 C205 C208 F5 18.0(10) . . . . no
C206 C205 C208 F6 71.9(8) . . . . no
C206 C205 C208 F4 -46.3(9) . . . . no
C206 C205 C208 F5 -165.1(7) . . . . no
B1 C209 C210 C211 178.8(8) . . . . no
C214 C209 B1 C217 133.1(8) . . . . no
C210 C209 C214 C213 -0.9(12) . . . . no
B1 C209 C214 C213 -178.3(7) . . . . no
C210 C209 B1 C201 75.4(9) . . . . no
C210 C209 B1 C217 -44.1(10) . . . . no
C210 C209 B1 C225 -163.6(8) . . . . no
C214 C209 B1 C201 -107.4(8) . . . . no
C214 C209 C210 C211 1.4(13) . . . . no
C214 C209 B1 C225 13.6(10) . . . . no
C209 C210 C211 C215 -179.5(8) . . . . no
C209 C210 C211 C212 -1.6(14) . . . . no
C212 C211 C215 F8 0.1(11) . . . . no
C210 C211 C212 C213 1.1(14) . . . . no
C215 C211 C212 C213 178.9(8) . . . . no
C210 C211 C215 F7 -63.3(10) . . . . no
C210 C211 C215 F8 178.0(8) . . . . no
C212 C211 C215 F9 -118.1(9) . . . . no
C212 C211 C215 F7 118.8(9) . . . . no
C210 C211 C215 F9 59.8(10) . . . . no
C211 C212 C213 C216 -178.0(7) . . . . no
C211 C212 C213 C214 -0.6(14) . . . . no
C212 C213 C214 C209 0.6(13) . . . . no
C212 C213 C216 F11 -41.3(10) . . . . no
C216 C213 C214 C209 177.9(7) . . . . no
C212 C213 C216 F10 81.9(11) . . . . no
C214 C213 C216 F11 141.3(8) . . . . no
C212 C213 C216 F12 -160.0(9) . . . . no
C214 C213 C216 F10 -95.5(10) . . . . no
C214 C213 C216 F12 22.7(10) . . . . no
B1 C217 C222 C221 -174.8(8) . . . . no
C222 C217 B1 C209 -36.3(11) . . . . no
C222 C217 B1 C225 81.7(9) . . . . no
C218 C217 C222 C221 2.2(13) . . . . no
C218 C217 B1 C201 26.3(10) . . . . no
C218 C217 B1 C209 147.0(8) . . . . no
C218 C217 B1 C225 -95.1(9) . . . . no
C222 C217 B1 C201 -157.0(8) . . . . no
C222 C217 C218 C219 -2.0(12) . . . . no
B1 C217 C218 C219 175.0(8) . . . . no
C217 C218 C219 C220 0.8(14) . . . . no
C217 C218 C219 C223 179.6(7) . . . . no
C220 C219 C223 F15 -172.8(8) . . . . no
C218 C219 C220 C221 0.3(15) . . . . no
C223 C219 C220 C221 -178.5(8) . . . . no
C218 C219 C223 F13 -114.7(8) . . . . no
C218 C219 C223 F14 127.2(8) . . . . no
C218 C219 C223 F15 8.4(11) . . . . no
C220 C219 C223 F13 64.1(10) . . . . no
C220 C219 C223 F14 -54.0(10) . . . . no
C219 C220 C221 C224 -178.2(8) . . . . no
C219 C220 C221 C222 -0.1(16) . . . . no
C220 C221 C222 C217 -1.3(15) . . . . no
C224 C221 C222 C217 176.9(8) . . . . no
C220 C221 C224 F17 -31.8(12) . . . . no
C220 C221 C224 F18 -149.9(9) . . . . no
C220 C221 C224 F16 91.4(10) . . . . no
C222 C221 C224 F18 31.8(11) . . . . no
C222 C221 C224 F16 -86.9(9) . . . . no
C222 C221 C224 F17 150.0(8) . . . . no
C226 C225 B1 C201 36.5(9) . . . . no
C230 C225 B1 C209 86.9(8) . . . . no
C230 C225 B1 C217 -32.4(10) . . . . no
C226 C225 C230 C229 0.8(12) . . . . no
B1 C225 C230 C229 -170.8(7) . . . . no
C226 C225 B1 C209 -84.3(8) . . . . no
C226 C225 B1 C217 156.5(7) . . . . no
C230 C225 B1 C201 -152.3(7) . . . . no
C230 C225 C226 C227 -1.0(11) . . . . no
B1 C225 C226 C227 170.8(7) . . . . no
C225 C226 C227 C228 -1.1(12) . . . . no
C225 C226 C227 C231 -178.2(7) . . . . no
C228 C227 C231 F21 -3.2(9) . . . . no
C226 C227 C228 C229 3.3(12) . . . . no
C231 C227 C228 C229 -179.6(7) . . . . no
C226 C227 C231 F19 50.9(9) . . . . no
C226 C227 C231 F20 -67.9(9) . . . . no
C226 C227 C231 F21 173.9(6) . . . . no
C228 C227 C231 F19 -126.2(8) . . . . no
C228 C227 C231 F20 115.0(8) . . . . no
C227 C228 C229 C230 -3.6(12) . . . . no
C227 C228 C229 C232 -178.7(7) . . . . no
C228 C229 C232 F23 -169.1(7) . . . . no
C228 C229 C232 F24 -45.9(9) . . . . no
C228 C229 C232 F22 72.7(9) . . . . no
C230 C229 C232 F23 15.8(9) . . . . no
C230 C229 C232 F24 139.0(7) . . . . no
C230 C229 C232 F22 -102.4(9) . . . . no
C232 C229 C230 C225 176.6(7) . . . . no
C228 C229 C230 C225 1.5(13) . . . . no
C18 N1 C17 C14 170.3(10) . . . . no
C27 N1 C17 C14 -67.4(15) . . . . no
Li1 N1 C17 C14 51.3(17) . . . . no
C17 N1 C18 C19 -83.9(14) . . . . no
C27 N1 C18 C19 152.5(10) . . . . no
Li1 N1 C18 C19 44.2(13) . . . . no
C17 N1 C27 C26 158.3(12) . . . . no
C18 N1 C27 C26 -79.5(13) . . . . no
Li1 N1 C27 C26 29.9(13) . . . . no
C17 N1 Li1 O2 102.6(13) . . . . no
C17 N1 Li1 O3 54(3) . . . . no
C17 N1 Li1 O4 -61.5(19) . . . . no
C17 N1 Li1 O5 -130.0(12) . . . . no
C18 N1 Li1 O2 -19.5(10) . . . . no
C18 N1 Li1 O3 -68(2) . . . . no
C18 N1 Li1 O4 176.4(13) . . . . no
C18 N1 Li1 O5 107.9(9) . . . . no
C27 N1 Li1 O2 -133.6(9) . . . . no
C27 N1 Li1 O3 178(2) . . . . no
C27 N1 Li1 O4 62.4(16) . . . . no
C27 N1 Li1 O5 -6.2(11) . . . . no
Ir1 C1 C2 C3 59.9(11) . . . . no
C10 C1 C2 Ir1 -63.6(9) . . . . no
C10 C1 C2 C3 -3.8(17) . . . . no
Ir1 C1 C10 C5 -52.4(8) . . . . no
Ir1 C1 C10 C9 128.4(8) . . . . no
C2 C1 C10 C5 6.2(14) . . . . no
C2 C1 C10 C9 -173.1(10) . . . . no
Ir1 C2 C3 C4 57.1(10) . . . . no
C1 C2 C3 Ir1 -60.3(11) . . . . no
C1 C2 C3 C4 -3.3(18) . . . . no
Ir1 C3 C4 C5 63.0(8) . . . . no
C2 C3 C4 Ir1 -55.3(10) . . . . no
C2 C3 C4 C5 7.8(15) . . . . no
Ir1 C4 C5 C6 -128.7(9) . . . . no
Ir1 C4 C5 C10 53.6(8) . . . . no
C3 C4 C5 C6 172.5(9) . . . . no
C3 C4 C5 C10 -5.2(14) . . . . no
C4 C5 C6 C7 -177.2(10) . . . . no
C10 C5 C6 C7 0.5(15) . . . . no
C4 C5 C10 C1 -1.7(13) . . . . no
C4 C5 C10 C9 177.6(9) . . . . no
C6 C5 C10 C1 -179.4(9) . . . . no
C6 C5 C10 C9 -0.1(14) . . . . no
C5 C6 C7 C8 -0.9(17) . . . . no
C6 C7 C8 C9 0.9(18) . . . . no
C7 C8 C9 C10 -0.5(17) . . . . no
C8 C9 C10 C1 179.3(10) . . . . no
C8 C9 C10 C5 0.1(15) . . . . no
Ir1 C11 C12 O1 3.0(11) . . . . no
Ir1 C11 C12 C13 178.7(7) . . . . no
C16 C11 C12 O1 -176.8(9) . . . . no
C16 C11 C12 C13 -1.1(13) . . . . no
Ir1 C11 C16 C15 -178.4(10) . . . . no
C12 C11 C16 C15 1.4(16) . . . . no
O1 C12 C13 C14 176.7(8) . . . . no
C11 C12 C13 C14 1.0(14) . . . . no
C12 C13 C14 C15 -0.9(15) . . . . no
C12 C13 C14 C17 175.6(10) . . . . no
C13 C14 C15 C16 1.2(17) . . . . no
C17 C14 C15 C16 -175.2(12) . . . . no
C13 C14 C17 N1 -67.2(16) . . . . no
C15 C14 C17 N1 109.4(14) . . . . no
C14 C15 C16 C11 -1.5(19) . . . . no
N1 C18 C19 O2 -52.5(16) . . . . no
O2 C20 C21 O3 47.2(11) . . . . no
O3 C22 C23 O4 -49.5(10) . . . . no
O4 C24 C25 O5 -57.1(12) . . . . no
O5 C26 C27 N1 -45.5(14) . . . . no
